data_4329694
loop_
_publ_author_name
'Chan-Zi Ruan'
'Ru Wen'
'Min-Xia Liang'
'Xiang-Jian Kong'
'Yan-Ping Ren'
'La-Sheng Long'
'Rong-Bin Huang'
'Lan-Sun Zheng'

_publ_section_title
;
 Two Triazole-Based Metal-Organic Frameworks Constructed from Nanosized
 Cu20 and Cu30 Wheels
;
_journal_name_full 'Inorganic Chemistry'
_journal_page_first 7587
_journal_page_last 7591
_journal_paper_doi 10.1021/ic3003299
_journal_volume 51
_journal_year 2012
_chemical_formula_sum 'C72 H103 Cu12 Mo36 N36 O149 P3'
_chemical_formula_weight 8166.13
_chemical_name_systematic
; 
 ? 
;
_space_group_IT_number 167
_symmetry_cell_setting trigonal
_symmetry_space_group_name_Hall '-R 3 2"c'
_symmetry_space_group_name_H-M 'R -3 c :H'
_atom_sites_solution_hydrogens none
_atom_sites_solution_primary direct
_atom_sites_solution_secondary difmap
_audit_creation_method SHELXL-97
_cell_angle_alpha 90.00
_cell_angle_beta 90.00
_cell_angle_gamma 120.00
_cell_formula_units_Z 12
_cell_length_a 20.758(12)
_cell_length_b 20.758(12)
_cell_length_c 158.36(13)
_cell_measurement_reflns_used 8264
_cell_measurement_temperature 273(2)
_cell_measurement_theta_max 25.318
_cell_measurement_theta_min 2.275
_cell_volume 59095(7)
_computing_cell_refinement 'SHELXTL-Plus (Sheldrick, 1990)'
_computing_data_collection 'SHELXTL-Plus (Sheldrick, 1990)'
_computing_data_reduction 'SHELXTL-Plus (Sheldrick, 1990)'
_computing_molecular_graphics 'SHELXTL V.5.0 (Sheldrick, 1997)'
_computing_publication_material 'SHELXL-97 (Sheldrick, 1997)'
_computing_structure_refinement 'SHELXL-97 (Sheldrick, 1997)'
_computing_structure_solution 'SHELXS-97 (Sheldrick, 1990)'
_diffrn_ambient_temperature 273(2)
_diffrn_measured_fraction_theta_full 0.994
_diffrn_measured_fraction_theta_max 0.994
_diffrn_measurement_device_type 'Bruker Smart Apex CCD area detector'
_diffrn_measurement_method 'phi and omega scans'
_diffrn_radiation_monochromator graphite
_diffrn_radiation_source 'fine-focus sealed tube'
_diffrn_radiation_type MoK\a
_diffrn_radiation_wavelength 0.71073
_diffrn_reflns_av_R_equivalents 0.1110
_diffrn_reflns_av_sigmaI/netI 0.1050
_diffrn_reflns_limit_h_max 17
_diffrn_reflns_limit_h_min -23
_diffrn_reflns_limit_k_max 24
_diffrn_reflns_limit_k_min -6
_diffrn_reflns_limit_l_max 180
_diffrn_reflns_limit_l_min -186
_diffrn_reflns_number 44819
_diffrn_reflns_theta_full 25.00
_diffrn_reflns_theta_max 25.00
_diffrn_reflns_theta_min 0.77
_exptl_absorpt_coefficient_mu 3.611
_exptl_absorpt_correction_T_max 0.6318
_exptl_absorpt_correction_T_min 0.5320
_exptl_absorpt_correction_type multi-scan
_exptl_absorpt_process_details sadabs
_exptl_crystal_colour green
_exptl_crystal_density_diffrn 2.754
_exptl_crystal_description block
_exptl_crystal_F_000 46608
_exptl_crystal_size_max 0.20
_exptl_crystal_size_mid 0.18
_exptl_crystal_size_min 0.14
_refine_diff_density_max 2.390
_refine_diff_density_min -2.755
_refine_diff_density_rms 0.379
_refine_ls_extinction_method none
_refine_ls_goodness_of_fit_ref 1.261
_refine_ls_hydrogen_treatment constr
_refine_ls_matrix_type full
_refine_ls_number_parameters 950
_refine_ls_number_reflns 11524
_refine_ls_number_restraints 300
_refine_ls_restrained_S_all 1.245
_refine_ls_R_factor_all 0.1718
_refine_ls_R_factor_gt 0.1423
_refine_ls_shift/su_max 0.119
_refine_ls_shift/su_mean 0.001
_refine_ls_structure_factor_coef Fsqd
_refine_ls_weighting_details 'calc w=1/[\s^2^(Fo^2^)+(0.0805P)^2^+8590.3711P] where P=(Fo^2^+2Fc^2^)/3'
_refine_ls_weighting_scheme calc
_refine_ls_wR_factor_gt 0.2777
_refine_ls_wR_factor_ref 0.2938
_reflns_number_gt 9234
_reflns_number_total 11524
_reflns_threshold_expression >2sigma(I)
_cod_data_source_file ic3003299_si_002.cif
_cod_data_source_block complex2
_cod_original_cell_volume 59094(68)
_cod_original_sg_symbol_H-M 'R -3 c'
_cod_database_code 4329694

loop_
_symmetry_equiv_pos_as_xyz
'x, y, z'
'-y, x-y, z'
'-x+y, -x, z'
'y, x, -z+1/2'
'x-y, -y, -z+1/2'
'-x, -x+y, -z+1/2'
'x+2/3, y+1/3, z+1/3'
'-y+2/3, x-y+1/3, z+1/3'
'-x+y+2/3, -x+1/3, z+1/3'
'y+2/3, x+1/3, -z+5/6'
'x-y+2/3, -y+1/3, -z+5/6'
'-x+2/3, -x+y+1/3, -z+5/6'
'x+1/3, y+2/3, z+2/3'
'-y+1/3, x-y+2/3, z+2/3'
'-x+y+1/3, -x+2/3, z+2/3'
'y+1/3, x+2/3, -z+7/6'
'x-y+1/3, -y+2/3, -z+7/6'
'-x+1/3, -x+y+2/3, -z+7/6'
'-x, -y, -z'
'y, -x+y, -z'
'x-y, x, -z'
'-y, -x, z-1/2'
'-x+y, y, z-1/2'
'x, x-y, z-1/2'
'-x+2/3, -y+1/3, -z+1/3'
'y+2/3, -x+y+1/3, -z+1/3'
'x-y+2/3, x+1/3, -z+1/3'
'-y+2/3, -x+1/3, z-1/6'
'-x+y+2/3, y+1/3, z-1/6'
'x+2/3, x-y+1/3, z-1/6'
'-x+1/3, -y+2/3, -z+2/3'
'y+1/3, -x+y+2/3, -z+2/3'
'x-y+1/3, x+2/3, -z+2/3'
'-y+1/3, -x+2/3, z+1/6'
'-x+y+1/3, y+2/3, z+1/6'
'x+1/3, x-y+2/3, z+1/6'

loop_
_atom_site_label
_atom_site_type_symbol
_atom_site_fract_x
_atom_site_fract_y
_atom_site_fract_z
_atom_site_U_iso_or_equiv
_atom_site_adp_type
_atom_site_occupancy
_atom_site_symmetry_multiplicity
_atom_site_calc_flag
_atom_site_refinement_flags
Mo1 Mo 0.93749(10) 0.88293(10) 0.018176(10) 0.0177(4) Uani 1 1 d .
Mo2 Mo 0.99384(13) 0.82354(12) 0.000072(13) 0.0334(5) Uani 1 1 d .
Mo3 Mo 0.5049(2) 1.1485(2) 0.08208(2) 0.0219(9) Uani 0.50 1 d P
Mo4 Mo 0.6667 1.16023(14) 0.0833 0.0482(10) Uani 1 2 d S
Mo5 Mo 0.72480(11) 1.27417(11) 0.065245(14) 0.0313(5) Uani 1 1 d .
Mo6 Mo 0.46754(15) 0.2441(2) -0.00680(2) 0.0836(12) Uani 1 1 d .
Mo7 Mo 0.56570(12) 0.24333(12) -0.026432(14) 0.0366(5) Uani 1 1 d .
Mo8 Mo 0.56833(13) 0.34417(13) 0.010177(15) 0.0408(6) Uani 1 1 d .
Mo9 Mo 0.5683(2) 0.4352(2) -0.00777(2) 0.0954(15) Uani 1 1 d .
Mo10 Mo 0.65509(13) 0.23240(12) -0.054056(13) 0.0351(5) Uani 1 1 d .
Mo11 Mo 0.47027(11) 0.26664(13) -0.074111(15) 0.0363(5) Uani 1 1 d .
Mo12 Mo 0.52981(12) 0.13799(11) -0.072540(14) 0.0338(5) Uani 1 1 d .
Mo13 Mo 0.55645(11) 0.23555(12) -0.090803(13) 0.0309(5) Uani 1 1 d .
Cu1 Cu 0.71912(13) 1.27936(13) 0.042221(19) 0.0246(6) Uani 1 1 d .
Cu2 Cu 0.70164(12) 1.10695(12) 0.048833(14) 0.0122(5) Uani 1 1 d U
Cu3 Cu 0.77452(12) 1.03713(12) 0.034488(14) 0.0125(5) Uani 1 1 d .
Cu4 Cu 0.94571(12) 0.89239(12) 0.041166(14) 0.0110(5) Uani 1 1 d .
P1 P 1.0000 1.0000 0.0000 0.015(3) Uani 1 6 d S
P2 P 0.6667 1.3333 0.0833 0.015(3) Uani 1 6 d S
P3 P 0.6667 0.3333 -0.00766(8) 0.034(2) Uani 1 3 d S
P4 P 0.6667 0.3333 -0.07293(6) 0.024(2) Uani 1 3 d S
O1 O 1.0000 1.0000 0.03769(12) 0.0078(13) Uani 1 3 d SU
O1W O 0.6634(8) 1.0642(8) 0.06029(8) 0.023(3) Uani 1 1 d .
O2W O 0.7352(9) 0.9968(8) 0.02292(10) 0.029(4) Uani 1 1 d .
O3W O 0.5722(14) 0.0682(17) -0.0316(2) 0.109(10) Uani 1 1 d .
O4W O 0.5770(14) 1.0198(17) 0.02939(18) 0.103(9) Uani 1 1 d .
O5W O 0.7000(14) 0.9729(15) 0.0671(2) 0.116(12) Uani 1 1 d .
O6W O 1.0000 1.0000 0.0551(3) 0.113(18) Uani 1 3 d S
O9W O 0.5827(15) 0.8734(13) 0.05051(15) 0.089(8) Uani 1 1 d .
O10W O 0.6630(13) 1.0465(12) 0.01296(15) 0.074(7) Uani 1 1 d .
O2 O 0.6667 1.3333 0.04567(19) 0.0417(13) Uani 1 3 d SU
O3 O 0.6602(7) 0.9988(8) 0.04115(9) 0.026(3) Uani 1 1 d .
O4 O 0.9577(14) 0.9175(14) 0.00356(15) 0.014(5) Uani 0.50 1 d PU
O5 O 0.8944(10) 0.7928(13) -0.00196(10) 0.059(6) Uani 1 1 d .
O6 O 0.8501(10) 0.8324(11) 0.01177(12) 0.050(5) Uani 1 1 d U
O7 O 1.0000 1.0000 0.0094(3) 0.0101(13) Uani 0.50 3 d SPU
O8 O 0.9797(9) 0.8349(9) 0.01186(10) 0.039(4) Uani 1 1 d U
O9 O 0.9164(9) 0.9586(9) 0.02122(10) 0.035(4) Uani 1 1 d U
O10 O 0.9917(12) 0.7413(12) 0.00009(12) 0.058(5) Uani 1 1 d .
O11 O 0.9160(7) 0.8317(8) 0.02717(8) 0.021(3) Uani 1 1 d .
O12 O 0.5624(13) 1.1262(13) 0.08130(14) 0.073(6) Uani 1 1 d U
O13 O 0.6667 1.3333 0.0736(2) 0.0055(13) Uani 0.50 3 d SPU
O14 O 0.7027(14) 1.2898(14) 0.08052(16) 0.017(6) Uani 0.50 1 d PU
O15 O 0.8124(12) 1.3140(12) 0.07175(13) 0.063(6) Uani 1 1 d U
O16 O 0.6958(18) 1.0892(19) 0.0821(2) 0.047(9) Uani 0.50 1 d PU
O17 O 0.411(2) 1.077(2) 0.0833 0.115(2) Uani 1 2 d SU
O18 O 0.7499(13) 1.3728(13) 0.06213(14) 0.070(6) Uani 1 1 d U
O19 O 0.6822(8) 1.1828(10) 0.07143(9) 0.042(5) Uani 1 1 d .
O20 O 0.7470(8) 1.2451(7) 0.05623(8) 0.023(3) Uani 1 1 d .
O21 O 0.6039(10) 0.4321(10) -0.01865(11) 0.045(5) Uani 1 1 d .
O22 O 0.539(2) 0.496(2) -0.0091(2) 0.148(16) Uani 1 1 d .
O23 O 0.4998(11) 0.1762(11) -0.00508(14) 0.071(7) Uani 1 1 d .
O24 O 0.3775(14) 0.191(2) -0.00798(16) 0.120(12) Uani 1 1 d .
O25 O 0.5584(12) 0.4201(11) 0.00455(14) 0.064(6) Uani 1 1 d .
O26 O 0.4766(11) 0.2713(11) 0.00499(12) 0.055(5) Uani 1 1 d .
O27 O 0.4793(11) 0.3434(16) -0.00911(12) 0.081(8) Uani 1 1 d .
O28 O 0.5380(10) 0.3477(10) 0.01979(12) 0.053(5) Uani 1 1 d .
O29 O 0.5962(8) 0.3416(9) -0.03080(10) 0.035(4) Uani 1 1 d .
O30 O 0.5055(11) 0.1872(12) -0.03376(12) 0.058(5) Uani 1 1 d .
O31 O 0.6721(10) 0.4084(9) 0.01128(11) 0.043(4) Uani 1 1 d .
O32 O 0.5022(10) 0.2507(11) -0.01835(10) 0.048(5) Uani 1 1 d .
O33 O 0.5977(8) 0.3376(9) -0.00452(11) 0.036(4) Uani 1 1 d .
O34 O 0.6667 0.3333 -0.01747(16) 0.029(6) Uani 1 3 d S
O35 O 0.7350(10) 0.3220(10) -0.04962(11) 0.044(4) Uani 1 1 d .
O36 O 0.6429(11) 0.1674(10) -0.04648(11) 0.052(5) Uani 1 1 d .
O37 O 0.5203(10) 0.2070(9) -0.10048(11) 0.044(4) Uani 1 1 d .
O38 O 0.3824(11) 0.2485(11) -0.07292(14) 0.063(6) Uani 1 1 d .
O39 O 0.4552(8) 0.1647(8) -0.07144(11) 0.037(4) Uani 1 1 d .
O40 O 0.5684(9) 0.1692(9) -0.06188(9) 0.034(4) Uani 1 1 d .
O41 O 0.5216(9) 0.1461(9) -0.08512(9) 0.036(4) Uani 1 1 d .
O42 O 0.4821(11) 0.0457(10) -0.07156(12) 0.053(5) Uani 1 1 d .
O44 O 0.4716(9) 0.2431(9) -0.08532(10) 0.038(4) Uani 1 1 d .
O45 O 0.7120(9) 0.2199(9) -0.06222(9) 0.030(4) Uani 1 1 d .
O46 O 0.6299(8) 0.1530(8) -0.07555(9) 0.028(3) Uani 1 1 d .
O47 O 0.6667 0.3333 -0.06348(15) 0.032(6) Uani 1 3 d S
O48 O 0.5885(8) 0.2689(8) -0.07619(9) 0.025(3) Uani 1 1 d .
O49 O 0.6534(9) 0.2544(9) -0.09213(10) 0.033(4) Uani 1 1 d .
N1 N 0.8156(9) 1.3727(9) 0.04371(10) 0.016(3) Uani 1 1 d U
N2 N 0.8140(9) 1.4365(9) 0.04379(10) 0.017(3) Uani 1 1 d U
N3 N 0.8791(9) 1.4924(9) 0.04705(10) 0.018(4) Uani 1 1 d U
N4 N 0.7657(8) 1.2307(8) 0.03602(9) 0.011(3) Uani 1 1 d U
N5 N 0.7500(8) 1.1607(8) 0.03769(9) 0.012(3) Uani 1 1 d U
N6 N 0.7780(8) 1.1343(8) 0.03211(9) 0.012(3) Uani 1 1 d U
N7 N 0.7990(7) 1.1088(7) 0.05136(8) 0.004(3) Uani 1 1 d U
N8 N 0.8257(8) 1.0841(8) 0.04562(9) 0.013(3) Uani 1 1 d U
N9 N 0.8953(9) 1.0984(9) 0.04740(10) 0.019(4) Uani 1 1 d U
N10 N 0.8493(8) 0.8921(8) 0.04002(9) 0.012(3) Uani 1 1 d U
N11 N 0.8524(8) 0.9579(8) 0.03953(9) 0.008(3) Uani 1 1 d U
N12 N 0.7871(8) 0.9485(8) 0.03688(9) 0.013(3) Uani 1 1 d U
C1 C 0.8802(10) 1.3850(10) 0.04700(11) 0.014(4) Uani 1 1 d U
C2 C 0.9085(12) 1.3365(12) 0.04886(13) 0.023(5) Uani 1 1 d U
C3 C 0.9760(12) 1.3661(12) 0.05299(13) 0.025(5) Uani 1 1 d U
C4 C 1.0153(13) 1.4407(13) 0.05584(15) 0.034(6) Uani 1 1 d U
C5 C 0.9908(13) 1.4932(13) 0.05334(14) 0.029(5) Uani 1 1 d U
C6 C 0.9235(11) 1.4626(11) 0.04919(12) 0.017(4) Uani 1 1 d U
C7 C 0.8101(11) 1.2523(11) 0.02916(12) 0.016(4) Uani 1 1 d U
C8 C 0.8484(13) 1.3221(13) 0.02511(14) 0.029(5) Uani 1 1 d .
C9 C 0.8880(14) 1.3256(13) 0.01796(16) 0.040(6) Uani 1 1 d .
C10 C 0.8929(16) 1.2632(17) 0.01516(18) 0.051(7) Uani 1 1 d U
C11 C 0.8545(15) 1.1933(15) 0.01904(13) 0.039(6) Uani 1 1 d .
C12 C 0.8161(11) 1.1894(11) 0.02654(11) 0.015(4) Uani 1 1 d U
C13 C 0.8521(11) 1.1429(11) 0.05753(12) 0.017(4) Uani 1 1 d U
C14 C 0.8500(11) 1.1783(11) 0.06516(12) 0.020(4) Uani 1 1 d U
C15 C 0.9153(13) 1.2062(13) 0.06999(15) 0.034(5) Uani 1 1 d U
C16 C 0.9801(13) 1.2056(13) 0.06709(14) 0.029(5) Uani 1 1 d U
C17 C 0.9799(11) 1.1691(11) 0.05979(13) 0.022(5) Uani 1 1 d U
C18 C 0.9140(10) 1.1371(10) 0.05493(11) 0.011(4) Uani 1 1 d U
C19 C 0.7813(11) 0.8379(11) 0.03728(12) 0.016(4) Uani 1 1 d U
C20 C 0.7483(12) 0.7587(12) 0.03644(14) 0.028(5) Uani 1 1 d U
C21 C 0.6777(16) 0.7211(16) 0.03317(17) 0.048(7) Uani 1 1 d U
C22 C 0.6361(18) 0.7556(18) 0.0313(2) 0.059(8) Uani 1 1 d U
C23 C 0.6664(15) 0.8336(15) 0.03211(17) 0.045(6) Uani 1 1 d U
C24 C 0.7403(12) 0.8727(12) 0.03536(13) 0.025(5) Uani 1 1 d U
O7W O 0.6667 0.927(4) 0.0833 0.172(2) Uani 0.67 2 d SPU
O8W O 0.6667 1.3333 0.0297(4) 0.1262(13) Uani 1 3 d SU

loop_
_atom_site_aniso_label
_atom_site_aniso_U_11
_atom_site_aniso_U_22
_atom_site_aniso_U_33
_atom_site_aniso_U_23
_atom_site_aniso_U_13
_atom_site_aniso_U_12
Mo1 0.0243(10) 0.0185(9) 0.0120(8) 0.0060(7) 0.0034(7) 0.0120(8)
Mo2 0.0557(14) 0.0290(11) 0.0285(11) 0.0070(9) 0.0111(10) 0.0310(11)
Mo3 0.0215(18) 0.0176(18) 0.028(2) 0.0007(16) -0.0045(16) 0.0107(16)
Mo4 0.106(3) 0.0405(12) 0.0201(15) 0.0060(8) 0.0119(17) 0.0529(16)
Mo5 0.0229(10) 0.0169(10) 0.0534(13) -0.0080(9) 0.0151(9) 0.0093(8)
Mo6 0.0257(14) 0.139(3) 0.0605(19) -0.015(2) 0.0006(13) 0.0220(18)
Mo7 0.0290(12) 0.0335(12) 0.0391(12) 0.0015(10) -0.0071(9) 0.0095(10)
Mo8 0.0347(13) 0.0468(14) 0.0445(13) 0.0067(11) 0.0093(10) 0.0232(12)
Mo9 0.140(3) 0.121(3) 0.098(2) 0.079(2) 0.085(2) 0.120(3)
Mo10 0.0449(13) 0.0328(12) 0.0283(11) 0.0022(9) -0.0074(10) 0.0199(11)
Mo11 0.0223(11) 0.0386(13) 0.0462(13) 0.0027(10) 0.0020(9) 0.0138(10)
Mo12 0.0317(12) 0.0193(10) 0.0379(12) 0.0060(9) -0.0098(9) 0.0034(9)
Mo13 0.0283(11) 0.0302(11) 0.0279(11) 0.0019(9) -0.0059(9) 0.0098(9)
Cu1 0.0066(12) 0.0084(12) 0.0591(18) -0.0088(12) 0.0012(12) 0.0041(10)
Cu2 0.0112(8) 0.0139(8) 0.0157(8) 0.0008(7) 0.0010(7) 0.0092(7)
Cu3 0.0146(12) 0.0079(11) 0.0195(12) -0.0057(9) -0.0069(9) 0.0089(10)
Cu4 0.0044(11) 0.0059(11) 0.0246(12) 0.0047(9) 0.0006(9) 0.0041(9)
P1 0.014(4) 0.014(4) 0.016(6) 0.000 0.000 0.0072(19)
P2 0.009(4) 0.009(4) 0.028(7) 0.000 0.000 0.0046(18)
P3 0.026(3) 0.026(3) 0.049(7) 0.000 0.000 0.0132(17)
P4 0.022(3) 0.022(3) 0.028(5) 0.000 0.000 0.0111(16)
O1 0.0078(12) 0.0078(12) 0.0079(17) 0.000 0.000 0.0039(6)
O1W 0.021(8) 0.037(9) 0.015(7) 0.009(6) 0.010(6) 0.016(7)
O2W 0.041(10) 0.015(7) 0.040(9) -0.017(7) -0.021(8) 0.020(7)
O3W 0.063(17) 0.11(2) 0.17(3) 0.00(2) -0.003(18) 0.053(17)
O4W 0.072(18) 0.14(3) 0.11(2) 0.018(19) -0.012(16) 0.065(19)
O5W 0.068(17) 0.10(2) 0.20(3) 0.07(2) 0.003(19) 0.057(17)
O6W 0.15(3) 0.15(3) 0.05(3) 0.000 0.000 0.074(15)
O9W 0.11(2) 0.062(15) 0.068(16) 0.032(13) 0.010(14) 0.022(15)
O10W 0.075(16) 0.052(13) 0.106(19) 0.022(13) -0.015(14) 0.040(12)
O2 0.0416(12) 0.0416(12) 0.0418(17) 0.000 0.000 0.0208(6)
O3 0.005(7) 0.025(8) 0.041(9) -0.005(7) 0.005(6) 0.001(6)
O4 0.014(5) 0.014(5) 0.014(5) 0.0000(10) 0.0000(10) 0.007(3)
O5 0.047(12) 0.13(2) 0.029(9) -0.034(11) -0.015(8) 0.069(13)
O6 0.050(5) 0.051(5) 0.050(5) -0.0004(10) -0.0001(10) 0.025(3)
O7 0.0102(12) 0.0102(12) 0.0101(17) 0.000 0.000 0.0051(6)
O8 0.039(4) 0.039(4) 0.039(4) -0.0004(10) 0.0000(10) 0.020(2)
O9 0.035(4) 0.034(4) 0.035(4) 0.0003(10) -0.0003(10) 0.017(2)
O10 0.086(16) 0.070(14) 0.039(10) -0.001(10) 0.012(10) 0.055(13)
O11 0.017(7) 0.021(8) 0.023(7) 0.009(6) 0.005(6) 0.009(6)
O12 0.073(6) 0.073(6) 0.073(6) 0.0000(10) -0.0002(10) 0.036(3)
O13 0.0055(12) 0.0055(12) 0.0055(17) 0.000 0.000 0.0028(6)
O14 0.018(6) 0.017(6) 0.017(6) 0.0001(10) -0.0001(10) 0.009(3)
O15 0.062(6) 0.063(6) 0.062(6) -0.0002(10) 0.0001(10) 0.031(3)
O16 0.047(9) 0.047(9) 0.047(9) 0.0000(10) 0.0000(10) 0.024(5)
O17 0.115(2) 0.115(2) 0.115(2) 0.0002(7) -0.0002(7) 0.0576(13)
O18 0.070(6) 0.070(6) 0.071(6) -0.0001(10) 0.0000(10) 0.035(3)
O19 0.020(8) 0.068(12) 0.012(7) 0.011(8) 0.001(6) 0.004(8)
O20 0.036(9) 0.018(7) 0.011(7) 0.006(6) -0.006(6) 0.009(7)
O21 0.061(12) 0.052(12) 0.049(11) 0.004(9) 0.013(9) 0.048(11)
O22 0.22(4) 0.18(3) 0.14(3) 0.10(2) 0.12(3) 0.18(3)
O23 0.047(13) 0.049(13) 0.083(16) 0.026(12) 0.018(11) -0.001(11)
O24 0.050(15) 0.19(3) 0.069(17) -0.018(19) -0.018(13) 0.022(18)
O25 0.074(15) 0.057(13) 0.088(15) 0.039(12) 0.043(12) 0.053(12)
O26 0.048(12) 0.051(12) 0.063(13) 0.027(10) 0.021(10) 0.022(10)
O27 0.051(13) 0.17(3) 0.042(12) 0.039(14) 0.023(10) 0.072(16)
O28 0.039(11) 0.039(11) 0.056(12) 0.008(9) 0.009(9) 0.000(9)
O29 0.013(8) 0.044(10) 0.040(10) 0.018(8) 0.012(7) 0.006(7)
O30 0.053(13) 0.078(15) 0.044(11) 0.008(10) -0.008(10) 0.033(12)
O31 0.050(11) 0.027(9) 0.044(11) 0.002(8) 0.011(9) 0.013(9)
O32 0.051(12) 0.073(14) 0.030(9) -0.002(9) -0.005(8) 0.039(11)
O33 0.015(8) 0.032(9) 0.060(11) 0.023(8) 0.016(7) 0.012(7)
O34 0.032(9) 0.032(9) 0.023(14) 0.000 0.000 0.016(5)
O35 0.059(12) 0.042(11) 0.040(10) 0.001(8) -0.005(9) 0.032(10)
O36 0.064(13) 0.042(11) 0.042(11) 0.004(9) -0.007(10) 0.021(10)
O37 0.055(12) 0.032(10) 0.039(10) 0.003(8) -0.003(9) 0.017(9)
O38 0.040(12) 0.055(13) 0.080(16) -0.002(11) -0.004(11) 0.013(10)
O39 0.017(8) 0.021(8) 0.051(11) 0.005(7) 0.002(7) -0.006(7)
O40 0.030(9) 0.042(10) 0.023(8) -0.004(7) -0.008(7) 0.011(8)
O41 0.033(9) 0.038(10) 0.027(8) 0.003(7) -0.006(7) 0.011(8)
O42 0.065(13) 0.034(10) 0.057(12) -0.013(9) -0.025(10) 0.023(10)
O44 0.033(9) 0.033(9) 0.039(9) 0.015(8) 0.004(8) 0.010(8)
O45 0.041(10) 0.042(10) 0.016(7) -0.012(7) -0.019(7) 0.026(8)
O46 0.034(9) 0.026(8) 0.021(8) 0.003(6) -0.005(7) 0.013(7)
O47 0.040(10) 0.040(10) 0.018(14) 0.000 0.000 0.020(5)
O48 0.025(8) 0.030(8) 0.020(8) 0.004(6) -0.002(6) 0.014(7)
O49 0.032(9) 0.030(9) 0.039(9) -0.002(7) -0.002(7) 0.018(8)
N1 0.016(4) 0.016(4) 0.017(4) -0.0001(10) 0.0000(10) 0.0082(19)
N2 0.017(4) 0.017(4) 0.017(4) -0.0001(10) 0.0000(10) 0.0083(19)
N3 0.018(4) 0.018(4) 0.018(4) 0.0001(10) -0.0001(10) 0.009(2)
N4 0.011(3) 0.011(3) 0.011(3) -0.0003(10) 0.0001(10) 0.0055(18)
N5 0.012(3) 0.012(3) 0.012(3) 0.0002(10) -0.0001(10) 0.0057(18)
N6 0.013(3) 0.013(3) 0.013(3) 0.0000(10) -0.0002(10) 0.0064(18)
N7 0.004(3) 0.004(3) 0.005(3) 0.0001(10) 0.0001(10) 0.0023(16)
N8 0.013(3) 0.013(3) 0.013(3) -0.0002(10) 0.0000(10) 0.0065(18)
N9 0.019(4) 0.019(4) 0.019(4) -0.0002(10) 0.0002(10) 0.009(2)
N10 0.012(3) 0.012(3) 0.012(3) 0.0002(10) -0.0002(10) 0.0060(18)
N11 0.008(3) 0.008(3) 0.009(3) -0.0001(10) 0.0000(10) 0.0041(17)
N12 0.013(3) 0.013(3) 0.014(3) -0.0001(10) 0.0000(10) 0.0068(19)
C1 0.014(4) 0.014(4) 0.014(4) 0.0000(10) -0.0002(10) 0.007(2)
C2 0.024(5) 0.023(5) 0.024(5) 0.0001(10) 0.0000(10) 0.012(2)
C3 0.025(5) 0.024(5) 0.025(5) 0.0000(10) -0.0002(10) 0.012(3)
C4 0.034(6) 0.034(6) 0.034(6) 0.0001(10) 0.0000(10) 0.017(3)
C5 0.029(5) 0.029(5) 0.029(5) 0.0001(10) -0.0001(10) 0.015(3)
C6 0.017(4) 0.017(4) 0.017(4) -0.0001(10) 0.0001(10) 0.009(2)
C7 0.016(4) 0.016(4) 0.016(4) 0.0000(10) 0.0001(10) 0.008(2)
C8 0.033(13) 0.032(13) 0.027(12) 0.013(10) 0.016(10) 0.020(11)
C9 0.045(16) 0.027(13) 0.041(15) 0.022(11) 0.014(12) 0.013(12)
C10 0.051(7) 0.051(7) 0.051(7) 0.0001(10) 0.0001(10) 0.026(4)
C11 0.059(17) 0.064(18) 0.014(11) -0.011(11) -0.012(11) 0.047(15)
C12 0.015(4) 0.015(4) 0.015(4) 0.0002(10) -0.0001(10) 0.008(2)
C13 0.017(4) 0.017(4) 0.017(4) 0.0001(10) -0.0001(10) 0.008(2)
C14 0.020(4) 0.020(4) 0.020(4) 0.0000(10) 0.0000(10) 0.010(2)
C15 0.034(5) 0.034(5) 0.034(6) -0.0001(10) 0.0000(10) 0.017(3)
C16 0.029(5) 0.029(5) 0.029(5) 0.0001(10) -0.0002(10) 0.015(3)
C17 0.023(5) 0.022(5) 0.022(5) 0.0000(10) -0.0002(10) 0.011(2)
C18 0.011(4) 0.011(4) 0.011(4) 0.0002(10) 0.0000(10) 0.005(2)
C19 0.016(4) 0.017(4) 0.016(4) 0.0002(10) 0.0000(10) 0.008(2)
C20 0.028(5) 0.028(5) 0.028(5) -0.0001(10) 0.0001(10) 0.014(3)
C21 0.048(7) 0.048(7) 0.048(7) -0.0001(10) -0.0001(10) 0.024(3)
C22 0.059(8) 0.059(8) 0.059(8) 0.0001(10) -0.0002(10) 0.030(4)
C23 0.045(6) 0.045(6) 0.045(6) 0.0001(10) -0.0002(10) 0.023(3)
C24 0.025(5) 0.025(5) 0.025(5) -0.0002(10) 0.0001(10) 0.012(2)
O7W 0.172(2) 0.172(3) 0.172(3) 0.0000(5) 0.0000(9) 0.0862(11)
O8W 0.1261(13) 0.1261(13) 0.1262(18) 0.000 0.000 0.0631(6)

loop_
_atom_type_symbol
_atom_type_description
_atom_type_scat_dispersion_real
_atom_type_scat_dispersion_imag
_atom_type_scat_source
C C 0.0033 0.0016 'International Tables Vol C Tables 4.2.6.8 and 6.1.1.4'
H H 0.0000 0.0000 'International Tables Vol C Tables 4.2.6.8 and 6.1.1.4'
N N 0.0061 0.0033 'International Tables Vol C Tables 4.2.6.8 and 6.1.1.4'
O O 0.0106 0.0060 'International Tables Vol C Tables 4.2.6.8 and 6.1.1.4'
P P 0.1023 0.0942 'International Tables Vol C Tables 4.2.6.8 and 6.1.1.4'
Cu Cu 0.3201 1.2651 'International Tables Vol C Tables 4.2.6.8 and 6.1.1.4'
Mo Mo -1.6832 0.6857 'International Tables Vol C Tables 4.2.6.8 and 6.1.1.4'

loop_
_geom_angle_atom_site_label_1
_geom_angle_atom_site_label_2
_geom_angle_atom_site_label_3
_geom_angle
_geom_angle_site_symmetry_1
_geom_angle_site_symmetry_3
O11 Mo1 O6 103.0(7) . .
O11 Mo1 O9 102.1(7) . .
O6 Mo1 O9 92.3(8) . .
O11 Mo1 O8 99.1(7) . .
O6 Mo1 O8 89.6(8) . .
O9 Mo1 O8 157.7(7) . .
O11 Mo1 O9 97.4(7) . 2_765
O6 Mo1 O9 159.5(7) . 2_765
O9 Mo1 O9 84.3(9) . 2_765
O8 Mo1 O9 86.2(7) . 2_765
O11 Mo1 O4 161.6(8) . .
O6 Mo1 O4 67.7(8) . .
O9 Mo1 O4 94.3(8) . .
O8 Mo1 O4 66.0(8) . .
O9 Mo1 O4 92.4(7) 2_765 .
O10 Mo2 O5 101.0(10) . .
O10 Mo2 O8 101.2(8) . .
O5 Mo2 O8 90.0(7) . .
O10 Mo2 O6 99.4(8) . 21_655
O5 Mo2 O6 90.6(8) . 21_655
O8 Mo2 O6 158.9(8) . 21_655
O10 Mo2 O5 101.4(10) . 21_655
O5 Mo2 O5 157.5(13) . 21_655
O8 Mo2 O5 87.0(7) . 21_655
O6 Mo2 O5 84.5(7) 21_655 21_655
O10 Mo2 O4 158.8(9) . .
O5 Mo2 O4 65.6(9) . .
O8 Mo2 O4 64.0(8) . .
O6 Mo2 O4 97.2(8) 21_655 .
O5 Mo2 O4 93.2(9) 21_655 .
O10 Mo2 O4 157.4(9) . 21_655
O5 Mo2 O4 94.9(9) . 21_655
O8 Mo2 O4 94.8(8) . 21_655
O6 Mo2 O4 64.2(8) 21_655 21_655
O5 Mo2 O4 63.3(8) 21_655 21_655
O4 Mo2 O4 43.8(10) . 21_655
Mo3 Mo3 O12 155.2(10) 16_454 .
Mo3 Mo3 O17 75.0(4) 16_454 .
O12 Mo3 O17 118.2(10) . .
Mo3 Mo3 O15 90.5(8) 16_454 3_575
O12 Mo3 O15 106.0(11) . 3_575
O17 Mo3 O15 101.4(7) . 3_575
Mo3 Mo3 O15 63.1(7) 16_454 18_654
O12 Mo3 O15 94.0(11) . 18_654
O17 Mo3 O15 93.2(6) . 18_654
O15 Mo3 O15 145.4(9) 3_575 18_654
Mo3 Mo3 O12 15.4(6) 16_454 16_454
O12 Mo3 O12 155.5(14) . 16_454
O17 Mo3 O12 84.3(7) . 16_454
O15 Mo3 O12 76.5(9) 3_575 16_454
O15 Mo3 O12 73.9(8) 18_654 16_454
Mo3 Mo3 O14 91.3(6) 16_454 18_654
O12 Mo3 O14 69.2(11) . 18_654
O17 Mo3 O14 158.2(6) . 18_654
O15 Mo3 O14 95.5(9) 3_575 18_654
O15 Mo3 O14 65.2(8) 18_654 18_654
O12 Mo3 O14 86.4(8) 16_454 18_654
O16 Mo4 O16 35(2) . 18_654
O16 Mo4 O19 106.9(13) . 18_654
O16 Mo4 O19 90.7(13) 18_654 18_654
O16 Mo4 O19 90.7(13) . .
O16 Mo4 O19 106.9(13) 18_654 .
O19 Mo4 O19 161.8(12) 18_654 .
O16 Mo4 O12 86.0(13) . 18_654
O16 Mo4 O12 116.1(13) 18_654 18_654
O19 Mo4 O12 87.0(8) 18_654 18_654
O19 Mo4 O12 89.5(8) . 18_654
O16 Mo4 O12 116.1(13) . .
O16 Mo4 O12 86.0(12) 18_654 .
O19 Mo4 O12 89.5(8) 18_654 .
O19 Mo4 O12 87.0(8) . .
O12 Mo4 O12 157.7(14) 18_654 .
O16 Mo4 O14 175.3(13) . 18_654
O16 Mo4 O14 144.2(12) 18_654 18_654
O19 Mo4 O14 68.5(8) 18_654 18_654
O19 Mo4 O14 93.8(8) . 18_654
O12 Mo4 O14 92.5(9) 18_654 18_654
O12 Mo4 O14 65.9(9) . 18_654
O16 Mo4 O14 144.2(12) . .
O16 Mo4 O14 175.2(13) 18_654 .
O19 Mo4 O14 93.8(8) 18_654 .
O19 Mo4 O14 68.5(8) . .
O12 Mo4 O14 65.9(9) 18_654 .
O12 Mo4 O14 92.4(9) . .
O14 Mo4 O14 37.5(12) 18_654 .
O20 Mo5 O15 104.0(8) . .
O20 Mo5 O18 100.8(8) . .
O15 Mo5 O18 89.1(9) . .
O20 Mo5 O19 98.6(7) . .
O15 Mo5 O19 91.2(8) . .
O18 Mo5 O19 159.9(9) . .
O20 Mo5 O18 98.4(8) . 3_575
O15 Mo5 O18 157.4(9) . 3_575
O18 Mo5 O18 83.7(13) . 3_575
O19 Mo5 O18 88.4(8) . 3_575
O20 Mo5 O13 154.9(9) . .
O15 Mo5 O13 95.3(8) . .
O18 Mo5 O13 63.1(8) . .
O19 Mo5 O13 96.9(7) . .
O18 Mo5 O13 62.4(8) 3_575 .
O20 Mo5 O14 162.4(7) . .
O15 Mo5 O14 67.4(9) . .
O18 Mo5 O14 94.6(9) . .
O19 Mo5 O14 67.2(8) . .
O18 Mo5 O14 91.8(9) 3_575 .
O13 Mo5 O14 42.2(9) . .
O24 Mo6 O23 103.0(15) . .
O24 Mo6 O26 102.6(11) . .
O23 Mo6 O26 93.5(9) . .
O24 Mo6 O32 101.4(11) . .
O23 Mo6 O32 86.0(9) . .
O26 Mo6 O32 155.4(8) . .
O24 Mo6 O27 100.8(15) . .
O23 Mo6 O27 155.6(8) . .
O26 Mo6 O27 86.0(8) . .
O32 Mo6 O27 84.5(8) . .
O24 Mo6 O33 171.8(14) . .
O23 Mo6 O33 84.6(7) . .
O26 Mo6 O33 73.6(7) . .
O32 Mo6 O33 81.9(7) . .
O27 Mo6 O33 71.9(7) . .
O30 Mo7 O32 102.5(9) . .
O30 Mo7 O29 102.9(9) . .
O32 Mo7 O29 91.7(8) . .
O30 Mo7 O29 100.7(8) . 2_655
O32 Mo7 O29 156.2(7) . 2_655
O29 Mo7 O29 87.9(9) . 2_655
O30 Mo7 O21 101.6(9) . 2_655
O32 Mo7 O21 85.3(8) . 2_655
O29 Mo7 O21 155.4(7) . 2_655
O29 Mo7 O21 85.3(7) 2_655 2_655
O30 Mo7 O34 171.5(8) . .
O32 Mo7 O34 84.9(7) . .
O29 Mo7 O34 72.5(6) . .
O29 Mo7 O34 72.3(6) 2_655 .
O21 Mo7 O34 83.0(6) 2_655 .
O28 Mo8 O31 102.0(8) . .
O28 Mo8 O25 101.0(9) . .
O31 Mo8 O25 90.9(9) . .
O28 Mo8 O26 100.2(8) . .
O31 Mo8 O26 157.5(8) . .
O25 Mo8 O26 88.6(9) . .
O28 Mo8 O31 102.4(9) . 2_655
O31 Mo8 O31 85.1(10) . 2_655
O25 Mo8 O31 156.5(8) . 2_655
O26 Mo8 O31 86.4(8) . 2_655
O28 Mo8 O33 172.6(8) . .
O31 Mo8 O33 84.2(6) . .
O25 Mo8 O33 74.5(7) . .
O26 Mo8 O33 74.0(7) . .
O31 Mo8 O33 82.0(6) 2_655 .
O22 Mo9 O21 102.0(11) . .
O22 Mo9 O27 102.1(16) . .
O21 Mo9 O27 93.7(9) . .
O22 Mo9 O25 101.3(12) . .
O21 Mo9 O25 155.5(7) . .
O27 Mo9 O25 88.8(9) . .
O22 Mo9 O23 103.0(16) . 3_665
O21 Mo9 O23 83.8(9) . 3_665
O27 Mo9 O23 154.8(9) . 3_665
O25 Mo9 O23 83.6(10) . 3_665
O22 Mo9 O33 172.5(10) . .
O21 Mo9 O33 84.3(6) . .
O27 Mo9 O33 73.2(8) . .
O25 Mo9 O33 73.2(7) . .
O23 Mo9 O33 81.6(7) 3_665 .
O36 Mo10 O45 103.2(8) . .
O36 Mo10 O35 102.9(8) . .
O45 Mo10 O35 95.1(7) . .
O36 Mo10 O35 99.8(9) . 3_665
O45 Mo10 O35 155.5(7) . 3_665
O35 Mo10 O35 87.5(11) . 3_665
O36 Mo10 O40 100.5(8) . .
O45 Mo10 O40 84.5(6) . .
O35 Mo10 O40 156.0(7) . .
O35 Mo10 O40 83.3(7) 3_665 .
O36 Mo10 O47 172.3(8) . .
O45 Mo10 O47 84.3(6) . .
O35 Mo10 O47 74.2(6) . .
O35 Mo10 O47 73.1(6) 3_665 .
O40 Mo10 O47 81.9(6) . .
O38 Mo11 O44 102.0(9) . .
O38 Mo11 O46 102.6(9) . 3_665
O44 Mo11 O46 96.2(6) . 3_665
O38 Mo11 O45 101.7(9) . 3_665
O44 Mo11 O45 155.3(7) . 3_665
O46 Mo11 O45 85.5(6) 3_665 3_665
O38 Mo11 O39 99.2(9) . .
O44 Mo11 O39 86.5(7) . .
O46 Mo11 O39 156.9(6) 3_665 .
O45 Mo11 O39 82.8(7) 3_665 .
O38 Mo11 O48 169.7(8) . .
O44 Mo11 O48 74.3(6) . .
O46 Mo11 O48 87.4(6) 3_665 .
O45 Mo11 O48 81.2(5) 3_665 .
O39 Mo11 O48 71.3(5) . .
O42 Mo12 O40 102.9(8) . .
O42 Mo12 O39 103.0(8) . .
O40 Mo12 O39 95.1(7) . .
O42 Mo12 O46 100.1(8) . .
O40 Mo12 O46 85.9(6) . .
O39 Mo12 O46 156.0(6) . .
O42 Mo12 O41 99.3(8) . .
O40 Mo12 O41 156.5(7) . .
O39 Mo12 O41 87.2(7) . .
O46 Mo12 O41 82.8(6) . .
O42 Mo12 O48 170.4(7) . .
O40 Mo12 O48 86.4(6) . .
O39 Mo12 O48 73.8(6) . .
O46 Mo12 O48 82.4(5) . .
O41 Mo12 O48 71.7(6) . .
O37 Mo13 O41 102.0(7) . .
O37 Mo13 O49 102.5(8) . .
O41 Mo13 O49 96.0(7) . .
O37 Mo13 O49 100.2(7) . 3_665
O41 Mo13 O49 156.9(7) . 3_665
O49 Mo13 O49 85.3(9) . 3_665
O37 Mo13 O44 99.5(8) . .
O41 Mo13 O44 87.2(7) . .
O49 Mo13 O44 156.5(7) . .
O49 Mo13 O44 82.9(6) 3_665 .
O37 Mo13 O48 171.0(7) . .
O41 Mo13 O48 74.7(6) . .
O49 Mo13 O48 86.2(6) . .
O49 Mo13 O48 82.5(6) 3_665 .
O44 Mo13 O48 72.2(6) . .
N4 Cu1 N1 92.6(6) . .
N4 Cu1 N2 94.4(6) . 3_575
N1 Cu1 N2 166.0(6) . 3_575
N4 Cu1 O2 166.1(9) . .
N1 Cu1 O2 89.2(5) . .
N2 Cu1 O2 86.9(5) 3_575 .
O1W Cu2 N3 90.2(6) . 3_575
O1W Cu2 N7 90.0(5) . .
N3 Cu2 N7 171.3(6) 3_575 .
O1W Cu2 N5 173.8(6) . .
N3 Cu2 N5 92.0(6) 3_575 .
N7 Cu2 N5 87.0(6) . .
O1W Cu2 O3 100.0(6) . .
N3 Cu2 O3 98.2(6) 3_575 .
N7 Cu2 O3 90.3(5) . .
N5 Cu2 O3 85.4(6) . .
O2W Cu3 N12 90.1(6) . .
O2W Cu3 N6 92.9(6) . .
N12 Cu3 N6 171.8(6) . .
O2W Cu3 N8 173.7(7) . .
N12 Cu3 N8 90.0(6) . .
N6 Cu3 N8 86.2(6) . .
O2W Cu3 O3 97.9(6) . .
N12 Cu3 O3 100.1(6) . .
N6 Cu3 O3 87.0(6) . .
N8 Cu3 O3 88.3(6) . .
N9 Cu4 N11 92.4(6) 2_765 2_765
N9 Cu4 N10 94.7(6) 2_765 .
N11 Cu4 N10 167.3(6) 2_765 .
N9 Cu4 O1 165.8(7) 2_765 .
N11 Cu4 O1 86.6(4) 2_765 .
N10 Cu4 O1 89.0(4) . .
O7 P1 O7 180.000(2) 19_775 .
O7 P1 O4 69.2(9) 19_775 21_655
O7 P1 O4 110.8(9) . 21_655
O7 P1 O4 69.2(9) 19_775 20_565
O7 P1 O4 110.8(9) . 20_565
O4 P1 O4 108.1(9) 21_655 20_565
O7 P1 O4 69.2(9) 19_775 19_775
O7 P1 O4 110.8(9) . 19_775
O4 P1 O4 108.1(9) 21_655 19_775
O4 P1 O4 108.1(9) 20_565 19_775
O7 P1 O4 110.8(9) 19_775 .
O7 P1 O4 69.2(9) . .
O4 P1 O4 71.9(9) 21_655 .
O4 P1 O4 71.9(9) 20_565 .
O4 P1 O4 180.0(16) 19_775 .
O7 P1 O4 110.8(9) 19_775 2_765
O7 P1 O4 69.2(9) . 2_765
O4 P1 O4 71.9(9) 21_655 2_765
O4 P1 O4 180(2) 20_565 2_765
O4 P1 O4 71.9(9) 19_775 2_765
O4 P1 O4 108.1(9) . 2_765
O7 P1 O4 110.8(9) 19_775 3_675
O7 P1 O4 69.2(9) . 3_675
O4 P1 O4 180.0(16) 21_655 3_675
O4 P1 O4 71.9(9) 20_565 3_675
O4 P1 O4 71.9(9) 19_775 3_675
O4 P1 O4 108.1(9) . 3_675
O4 P1 O4 108.1(9) 2_765 3_675
O14 P2 O14 111.6(9) 16_454 17_674
O14 P2 O14 111.6(9) 16_454 18_654
O14 P2 O14 111.6(9) 17_674 18_654
O14 P2 O14 174(2) 16_454 .
O14 P2 O14 74(2) 17_674 .
O14 P2 O14 63(2) 18_654 .
O14 P2 O14 63(2) 16_454 3_575
O14 P2 O14 174(2) 17_674 3_575
O14 P2 O14 74(2) 18_654 3_575
O14 P2 O14 111.6(9) . 3_575
O14 P2 O14 74(2) 16_454 2_775
O14 P2 O14 63(2) 17_674 2_775
O14 P2 O14 174(2) 18_654 2_775
O14 P2 O14 111.6(9) . 2_775
O14 P2 O14 111.6(9) 3_575 2_775
O14 P2 O13 72.8(10) 16_454 16_454
O14 P2 O13 72.8(10) 17_674 16_454
O14 P2 O13 72.8(10) 18_654 16_454
O14 P2 O13 107.3(10) . 16_454
O14 P2 O13 107.3(10) 3_575 16_454
O14 P2 O13 107.3(10) 2_775 16_454
O14 P2 O13 107.2(10) 16_454 .
O14 P2 O13 107.2(10) 17_674 .
O14 P2 O13 107.2(10) 18_654 .
O14 P2 O13 72.7(10) . .
O14 P2 O13 72.7(10) 3_575 .
O14 P2 O13 72.7(10) 2_775 .
O13 P2 O13 179.997(3) 16_454 .
O34 P3 O33 108.6(8) . 2_655
O34 P3 O33 108.6(8) . 3_665
O33 P3 O33 110.3(7) 2_655 3_665
O34 P3 O33 108.6(8) . .
O33 P3 O33 110.3(7) 2_655 .
O33 P3 O33 110.3(7) 3_665 .
O47 P4 O48 109.0(6) . 2_655
O47 P4 O48 109.0(6) . .
O48 P4 O48 109.9(6) 2_655 .
O47 P4 O48 109.0(6) . 3_665
O48 P4 O48 109.9(6) 2_655 3_665
O48 P4 O48 109.9(6) . 3_665
Cu4 O1 Cu4 112.8(5) . 2_765
Cu4 O1 Cu4 112.8(5) . 3_675
Cu4 O1 Cu4 112.8(5) 2_765 3_675
Cu1 O2 Cu1 112.8(7) . 3_575
Cu1 O2 Cu1 112.8(7) . 2_775
Cu1 O2 Cu1 112.8(7) 3_575 2_775
Cu2 O3 Cu3 94.9(5) . .
P1 O4 O7 52.6(14) . .
P1 O4 Mo1 125.9(13) . .
O7 O4 Mo1 73.3(14) . .
P1 O4 Mo2 123.2(13) . .
O7 O4 Mo2 133.5(13) . .
Mo1 O4 Mo2 93.2(8) . .
P1 O4 Mo2 121.0(13) . 20_565
O7 O4 Mo2 131.5(13) . 20_565
Mo1 O4 Mo2 92.3(8) . 20_565
Mo2 O4 Mo2 92.3(8) . 20_565
Mo2 O5 Mo2 138.5(12) . 20_565
Mo1 O6 Mo2 135.8(10) . 20_565
P1 O7 O4 58.2(14) . 2_765
P1 O7 O4 58.2(14) . 3_675
O4 O7 O4 94.8(19) 2_765 3_675
P1 O7 O4 58.2(14) . .
O4 O7 O4 94.8(19) 2_765 .
O4 O7 O4 94.8(19) 3_675 .
Mo1 O8 Mo2 135.3(9) . .
Mo1 O9 Mo1 140.3(9) . 3_675
Mo3 O12 Mo4 142.8(15) . .
Mo3 O12 Mo3 9.4(4) . 16_454
Mo4 O12 Mo3 134.8(12) . 16_454
P2 O13 O14 52.6(13) . .
P2 O13 O14 52.6(13) . 2_775
O14 O13 O14 87.0(18) . 2_775
P2 O13 O14 52.6(13) . 3_575
O14 O13 O14 87.0(18) . 3_575
O14 O13 O14 87.0(18) 2_775 3_575
P2 O13 Mo5 122.1(7) . .
O14 O13 Mo5 69.6(8) . .
O14 O13 Mo5 129.1(8) 2_775 .
O14 O13 Mo5 133.5(8) 3_575 .
P2 O13 Mo5 122.1(7) . 3_575
O14 O13 Mo5 129.1(8) . 3_575
O14 O13 Mo5 133.5(8) 2_775 3_575
O14 O13 Mo5 69.6(8) 3_575 3_575
Mo5 O13 Mo5 94.3(10) . 3_575
P2 O13 Mo5 122.1(7) . 2_775
O14 O13 Mo5 133.5(8) . 2_775
O14 O13 Mo5 69.6(8) 2_775 2_775
O14 O13 Mo5 129.1(8) 3_575 2_775
Mo5 O13 Mo5 94.3(10) . 2_775
Mo5 O13 Mo5 94.3(10) 3_575 2_775
P2 O14 O14 58.4(10) . 18_654
P2 O14 O14 53.1(10) . 17_674
O14 O14 O14 95(2) 18_654 17_674
P2 O14 O13 54.6(13) . .
O14 O14 O13 92.7(17) 18_654 .
O14 O14 O13 85.5(16) 17_674 .
P2 O14 Mo4 129.7(14) . .
O14 O14 Mo4 71.2(6) 18_654 .
O14 O14 Mo4 137.6(19) 17_674 .
O13 O14 Mo4 133.4(14) . .
P2 O14 Mo3 127.7(14) . 18_654
O14 O14 Mo3 127(2) 18_654 18_654
O14 O14 Mo3 75.3(6) 17_674 18_654
O13 O14 Mo3 136.7(13) . 18_654
Mo4 O14 Mo3 82.0(8) . 18_654
P2 O14 Mo5 122.8(14) . .
O14 O14 Mo5 133(2) 18_654 .
O14 O14 Mo5 124.9(19) 17_674 .
O13 O14 Mo5 68.2(13) . .
Mo4 O14 Mo5 90.5(8) . .
Mo3 O14 Mo5 91.5(8) 18_654 .
Mo3 O15 Mo5 142.5(12) 2_775 .
Mo3 O15 Mo3 26.4(4) 2_775 18_654
Mo5 O15 Mo3 131.3(11) . 18_654
O16 O16 Mo4 72.6(10) 18_654 .
Mo3 O17 Mo3 30.0(8) 16_454 .
Mo5 O18 Mo5 140.1(13) . 2_775
Mo5 O19 Mo4 132.7(10) . .
Mo9 O21 Mo7 153.2(11) . 3_665
Mo6 O23 Mo9 152.4(11) . 2_655
Mo8 O25 Mo9 123.1(10) . .
Mo8 O26 Mo6 123.7(9) . .
Mo9 O27 Mo6 125.3(10) . .
Mo7 O29 Mo7 125.4(8) . 3_665
Mo8 O31 Mo8 152.5(10) . 3_665
Mo7 O32 Mo6 151.2(10) . .
P3 O33 Mo8 125.0(10) . .
P3 O33 Mo6 126.2(10) . .
Mo8 O33 Mo6 88.7(5) . .
P3 O33 Mo9 126.6(8) . .
Mo8 O33 Mo9 88.9(6) . .
Mo6 O33 Mo9 89.5(5) . .
P3 O34 Mo7 125.5(5) . 2_655
P3 O34 Mo7 125.5(5) . .
Mo7 O34 Mo7 89.7(7) 2_655 .
P3 O34 Mo7 125.5(5) . 3_665
Mo7 O34 Mo7 89.7(7) 2_655 3_665
Mo7 O34 Mo7 89.7(7) . 3_665
Mo10 O35 Mo10 125.0(9) . 2_655
Mo12 O39 Mo11 124.4(7) . .
Mo12 O40 Mo10 151.0(9) . .
Mo13 O41 Mo12 123.9(8) . .
Mo11 O44 Mo13 123.9(9) . .
Mo10 O45 Mo11 152.8(8) . 2_655
Mo11 O46 Mo12 150.4(8) 2_655 .
P4 O47 Mo10 126.9(5) . .
P4 O47 Mo10 126.9(5) . 2_655
Mo10 O47 Mo10 87.6(7) . 2_655
P4 O47 Mo10 126.9(5) . 3_665
Mo10 O47 Mo10 87.6(7) . 3_665
Mo10 O47 Mo10 87.6(7) 2_655 3_665
P4 O48 Mo13 125.0(8) . .
P4 O48 Mo12 126.5(8) . .
Mo13 O48 Mo12 89.7(5) . .
P4 O48 Mo11 124.3(8) . .
Mo13 O48 Mo11 89.7(5) . .
Mo12 O48 Mo11 90.5(5) . .
Mo13 O49 Mo13 151.3(9) . 2_655
C1 N1 N2 108.9(15) . .
C1 N1 Cu1 131.2(13) . .
N2 N1 Cu1 117.0(12) . .
N1 N2 N3 109.8(15) . .
N1 N2 Cu1 122.5(12) . 2_775
N3 N2 Cu1 125.8(12) . 2_775
N2 N3 C6 108.1(15) . .
N2 N3 Cu2 120.4(12) . 2_775
C6 N3 Cu2 131.3(13) . 2_775
N5 N4 C7 105.9(14) . .
N5 N4 Cu1 122.6(11) . .
C7 N4 Cu1 131.2(13) . .
N6 N5 N4 113.5(14) . .
N6 N5 Cu2 123.1(11) . .
N4 N5 Cu2 122.8(11) . .
N5 N6 C12 106.3(15) . .
N5 N6 Cu3 119.2(11) . .
C12 N6 Cu3 133.2(13) . .
N8 N7 C13 108.1(14) . .
N8 N7 Cu2 118.0(11) . .
C13 N7 Cu2 132.8(12) . .
N7 N8 N9 112.8(14) . .
N7 N8 Cu3 124.9(11) . .
N9 N8 Cu3 122.0(12) . .
N8 N9 C18 105.5(15) . .
N8 N9 Cu4 123.9(12) . 3_675
C18 N9 Cu4 129.7(13) . 3_675
N11 N10 C19 109.0(15) . .
N11 N10 Cu4 117.6(11) . .
C19 N10 Cu4 130.6(13) . .
N10 N11 N12 110.0(14) . .
N10 N11 Cu4 122.6(11) . 3_675
N12 N11 Cu4 127.0(11) . 3_675
N11 N12 C24 107.6(15) . .
N11 N12 Cu3 120.6(11) . .
C24 N12 Cu3 131.4(13) . .
N1 C1 C2 132.2(18) . .
N1 C1 C6 108.3(16) . .
C2 C1 C6 119.5(17) . .
C3 C2 C1 117.8(19) . .
C2 C3 C4 123(2) . .
C3 C4 C5 120(2) . .
C6 C5 C4 116(2) . .
C5 C6 N3 131.2(19) . .
C5 C6 C1 123.5(19) . .
N3 C6 C1 104.9(16) . .
N4 C7 C8 130.5(18) . .
N4 C7 C12 106.6(16) . .
C8 C7 C12 122.9(18) . .
C9 C8 C7 116(2) . .
C8 C9 C10 121(2) . .
C11 C10 C9 123(3) . .
C10 C11 C12 116(2) . .
N6 C12 C11 132.6(19) . .
N6 C12 C7 107.6(16) . .
C11 C12 C7 119.8(19) . .
N7 C13 C18 106.1(15) . .
N7 C13 C14 130.1(17) . .
C18 C13 C14 123.7(17) . .
C15 C14 C13 113.7(19) . .
C14 C15 C16 123(2) . .
C17 C16 C15 122(2) . .
C16 C17 C18 116.7(19) . .
N9 C18 C13 107.4(16) . .
N9 C18 C17 132.0(17) . .
C13 C18 C17 120.6(17) . .
N10 C19 C24 106.8(17) . .
N10 C19 C20 132.7(18) . .
C24 C19 C20 120.4(19) . .
C21 C20 C19 117(2) . .
C20 C21 C22 123(3) . .
C21 C22 C23 122(3) . .
C22 C23 C24 115(2) . .
N12 C24 C19 106.6(17) . .
N12 C24 C23 130(2) . .
C19 C24 C23 123(2) . .

loop_
_geom_bond_atom_site_label_1
_geom_bond_atom_site_label_2
_geom_bond_distance
_geom_bond_site_symmetry_2
Mo1 O11 1.697(13) .
Mo1 O6 1.875(19) .
Mo1 O9 1.892(16) .
Mo1 O8 1.907(17) .
Mo1 O9 1.987(16) 2_765
Mo1 O4 2.40(2) .
Mo2 O10 1.685(19) .
Mo2 O5 1.859(17) .
Mo2 O8 1.923(17) .
Mo2 O6 1.948(19) 21_655
Mo2 O5 1.991(17) 21_655
Mo2 O4 2.48(2) .
Mo2 O4 2.52(2) 21_655
Mo3 Mo3 0.919(7) 16_454
Mo3 O12 1.49(2) .
Mo3 O17 1.78(4) .
Mo3 O15 1.84(2) 3_575
Mo3 O15 2.07(2) 18_654
Mo3 O12 2.35(2) 16_454
Mo3 O14 2.51(3) 18_654
Mo4 O16 1.86(4) .
Mo4 O16 1.86(4) 18_654
Mo4 O19 1.930(14) 18_654
Mo4 O19 1.931(14) .
Mo4 O12 1.94(2) 18_654
Mo4 O12 1.94(2) .
Mo4 O14 2.44(3) 18_654
Mo4 O14 2.44(3) .
Mo5 O20 1.700(14) .
Mo5 O15 1.88(2) .
Mo5 O18 1.91(2) .
Mo5 O19 1.914(17) .
Mo5 O18 1.98(2) 3_575
Mo5 O13 2.49(2) .
Mo5 O14 2.51(3) .
Mo6 O24 1.64(2) .
Mo6 O23 1.86(2) .
Mo6 O26 1.93(2) .
Mo6 O32 1.945(17) .
Mo6 O27 1.98(3) .
Mo6 O33 2.440(15) .
Mo7 O30 1.68(2) .
Mo7 O32 1.896(18) .
Mo7 O29 1.936(16) .
Mo7 O29 1.946(16) 2_655
Mo7 O21 1.948(16) 2_655
Mo7 O34 2.446(15) .
Mo8 O28 1.662(19) .
Mo8 O31 1.891(18) .
Mo8 O25 1.911(18) .
Mo8 O26 1.93(2) .
Mo8 O31 1.964(18) 2_655
Mo8 O33 2.427(17) .
Mo9 O22 1.66(3) .
Mo9 O21 1.888(17) .
Mo9 O27 1.89(3) .
Mo9 O25 1.97(2) .
Mo9 O23 2.00(2) 3_665
Mo9 O33 2.445(15) .
Mo10 O36 1.726(18) .
Mo10 O45 1.856(15) .
Mo10 O35 1.902(18) .
Mo10 O35 1.976(17) 3_665
Mo10 O40 2.033(15) .
Mo10 O47 2.484(15) .
Mo11 O38 1.68(2) .
Mo11 O44 1.844(17) .
Mo11 O46 1.874(15) 3_665
Mo11 O45 2.001(14) 3_665
Mo11 O39 2.022(16) .
Mo11 O48 2.453(14) .
Mo12 O42 1.667(18) .
Mo12 O40 1.841(14) .
Mo12 O39 1.897(17) .
Mo12 O46 1.998(16) .
Mo12 O41 2.013(15) .
Mo12 O48 2.428(14) .
Mo13 O37 1.678(17) .
Mo13 O41 1.854(16) .
Mo13 O49 1.860(16) .
Mo13 O49 2.020(16) 3_665
Mo13 O44 2.040(17) .
Mo13 O48 2.411(14) .
Cu1 N4 1.974(15) .
Cu1 N1 1.984(16) .
Cu1 N2 1.987(16) 3_575
Cu1 O2 1.990(9) .
Cu2 O1W 2.001(13) .
Cu2 N3 2.014(16) 3_575
Cu2 N7 2.041(14) .
Cu2 N5 2.062(15) .
Cu2 O3 2.308(14) .
Cu3 O2W 2.009(14) .
Cu3 N12 2.018(15) .
Cu3 N6 2.019(15) .
Cu3 N8 2.037(15) .
Cu3 O3 2.343(13) .
Cu4 N9 1.982(16) 2_765
Cu4 N11 1.996(14) 2_765
Cu4 N10 2.007(15) .
Cu4 O1 2.011(6) .
P1 O7 1.48(4) 19_775
P1 O7 1.48(4) .
P1 O4 1.59(2) 21_655
P1 O4 1.59(2) 20_565
P1 O4 1.59(2) 19_775
P1 O4 1.59(2) .
P1 O4 1.59(2) 2_765
P1 O4 1.59(2) 3_675
P2 O14 1.50(3) 16_454
P2 O14 1.50(3) 17_674
P2 O14 1.50(3) 18_654
P2 O14 1.50(3) .
P2 O14 1.50(3) 3_575
P2 O14 1.50(3) 2_775
P2 O13 1.54(4) 16_454
P2 O13 1.54(4) .
P3 O34 1.55(3) .
P3 O33 1.559(15) 2_655
P3 O33 1.559(15) 3_665
P3 O33 1.559(15) .
P4 O47 1.50(3) .
P4 O48 1.587(14) 2_655
P4 O48 1.587(15) .
P4 O48 1.587(15) 3_665
O1 Cu4 2.011(6) 2_765
O1 Cu4 2.011(6) 3_675
O2 Cu1 1.990(9) 3_575
O2 Cu1 1.990(9) 2_775
O4 O7 1.74(3) .
O4 Mo2 2.52(2) 20_565
O5 Mo2 1.991(17) 20_565
O6 Mo2 1.948(19) 20_565
O7 O4 1.74(3) 2_765
O7 O4 1.74(3) 3_675
O9 Mo1 1.986(16) 3_675
O12 Mo3 2.35(2) 16_454
O13 O14 1.80(3) .
O13 O14 1.80(3) 2_775
O13 O14 1.80(3) 3_575
O13 Mo5 2.49(2) 3_575
O13 Mo5 2.49(2) 2_775
O14 O14 1.57(5) 18_654
O14 O14 1.80(5) 17_674
O14 Mo3 2.51(3) 18_654
O15 Mo3 1.84(2) 2_775
O15 Mo3 2.07(2) 18_654
O16 O16 1.11(6) 18_654
O17 Mo3 1.78(4) 16_454
O18 Mo5 1.98(2) 2_775
O21 Mo7 1.948(16) 3_665
O23 Mo9 2.00(2) 2_655
O29 Mo7 1.946(16) 3_665
O31 Mo8 1.964(18) 3_665
O34 Mo7 2.446(15) 2_655
O34 Mo7 2.446(15) 3_665
O35 Mo10 1.976(17) 2_655
O45 Mo11 2.001(14) 2_655
O46 Mo11 1.874(15) 2_655
O47 Mo10 2.484(15) 2_655
O47 Mo10 2.484(15) 3_665
O49 Mo13 2.020(16) 2_655
N1 C1 1.34(2) .
N1 N2 1.34(2) .
N2 N3 1.37(2) .
N2 Cu1 1.987(16) 2_775
N3 C6 1.39(2) .
N3 Cu2 2.014(16) 2_775
N4 N5 1.35(2) .
N4 C7 1.35(2) .
N5 N6 1.32(2) .
N6 C12 1.34(2) .
N7 N8 1.30(2) .
N7 C13 1.38(2) .
N8 N9 1.35(2) .
N9 C18 1.38(2) .
N9 Cu4 1.982(16) 3_675
N10 N11 1.34(2) .
N10 C19 1.36(2) .
N11 N12 1.34(2) .
N11 Cu4 1.996(14) 3_675
N12 C24 1.40(3) .
C1 C2 1.43(3) .
C1 C6 1.44(3) .
C2 C3 1.38(3) .
C3 C4 1.41(3) .
C4 C5 1.47(3) .
C5 C6 1.38(3) .
C7 C8 1.41(3) .
C7 C12 1.43(3) .
C8 C9 1.38(3) .
C9 C10 1.42(4) .
C10 C11 1.40(4) .
C11 C12 1.41(3) .
C13 C18 1.41(3) .
C13 C14 1.42(3) .
C14 C15 1.40(3) .
C15 C16 1.43(3) .
C16 C17 1.38(3) .
C17 C18 1.41(3) .
C19 C24 1.40(3) .
C19 C20 1.44(3) .
C20 C21 1.37(3) .
C21 C22 1.40(4) .
C22 C23 1.42(4) .
C23 C24 1.43(3) .

loop_
_geom_torsion_atom_site_label_1
_geom_torsion_atom_site_label_2
_geom_torsion_atom_site_label_3
_geom_torsion_atom_site_label_4
_geom_torsion
_geom_torsion_site_symmetry_1
_geom_torsion_site_symmetry_4
N9 Cu4 O1 Cu4 55(2) 2_765 2_765
N11 Cu4 O1 Cu4 -32.2(8) 2_765 2_765
N10 Cu4 O1 Cu4 159.8(9) . 2_765
N9 Cu4 O1 Cu4 -75(2) 2_765 3_675
N11 Cu4 O1 Cu4 -161.4(9) 2_765 3_675
N10 Cu4 O1 Cu4 30.5(9) . 3_675
N4 Cu1 O2 Cu1 64(2) . 3_575
N1 Cu1 O2 Cu1 161.4(12) . 3_575
N2 Cu1 O2 Cu1 -32.0(12) 3_575 3_575
N4 Cu1 O2 Cu1 -65(2) . 2_775
N1 Cu1 O2 Cu1 32.3(12) . 2_775
N2 Cu1 O2 Cu1 -161.1(13) 3_575 2_775
O1W Cu2 O3 Cu3 -131.8(5) . .
N3 Cu2 O3 Cu3 136.6(6) 3_575 .
N7 Cu2 O3 Cu3 -41.7(6) . .
N5 Cu2 O3 Cu3 45.2(6) . .
O2W Cu3 O3 Cu2 -139.4(5) . .
N12 Cu3 O3 Cu2 129.0(6) . .
N6 Cu3 O3 Cu2 -46.9(6) . .
N8 Cu3 O3 Cu2 39.3(6) . .
O7 P1 O4 O7 180.000(7) 19_775 .
O4 P1 O4 O7 121.6(10) 21_655 .
O4 P1 O4 O7 -121.6(10) 20_565 .
O4 P1 O4 O7 -5(100) 19_775 .
O4 P1 O4 O7 58.4(10) 2_765 .
O4 P1 O4 O7 -58.4(10) 3_675 .
O7 P1 O4 Mo1 -178.5(10) 19_775 .
O7 P1 O4 Mo1 1.5(10) . .
O4 P1 O4 Mo1 123.2(15) 21_655 .
O4 P1 O4 Mo1 -120.1(14) 20_565 .
O4 P1 O4 Mo1 -4.0(16) 19_775 .
O4 P1 O4 Mo1 59.9(14) 2_765 .
O4 P1 O4 Mo1 -56.8(15) 3_675 .
O7 P1 O4 Mo2 57.7(15) 19_775 .
O7 P1 O4 Mo2 -122.3(15) . .
O4 P1 O4 Mo2 -0.7(10) 21_655 .
O4 P1 O4 Mo2 116(2) 20_565 .
O4 P1 O4 Mo2 -127.8(15) 19_775 .
O4 P1 O4 Mo2 -64(2) 2_765 .
O4 P1 O4 Mo2 179.3(10) 3_675 .
O7 P1 O4 Mo2 -59.0(14) 19_775 20_565
O7 P1 O4 Mo2 121.0(14) . 20_565
O4 P1 O4 Mo2 -117(2) 21_655 20_565
O4 P1 O4 Mo2 -0.7(10) 20_565 20_565
O4 P1 O4 Mo2 115.5(19) 19_775 20_565
O4 P1 O4 Mo2 179.3(10) 2_765 20_565
O4 P1 O4 Mo2 63(2) 3_675 20_565
O11 Mo1 O4 P1 -166.4(15) . .
O6 Mo1 O4 P1 131.0(18) . .
O9 Mo1 O4 P1 40.2(16) . .
O8 Mo1 O4 P1 -128.9(18) . .
O9 Mo1 O4 P1 -44.2(16) 2_765 .
O11 Mo1 O4 O7 -165.2(19) . .
O6 Mo1 O4 O7 132.2(11) . .
O9 Mo1 O4 O7 41.5(9) . .
O8 Mo1 O4 O7 -127.7(10) . .
O9 Mo1 O4 O7 -42.9(8) 2_765 .
O11 Mo1 O4 Mo2 -30(3) . .
O6 Mo1 O4 Mo2 -93.1(9) . .
O9 Mo1 O4 Mo2 176.1(7) . .
O8 Mo1 O4 Mo2 7.0(7) . .
O9 Mo1 O4 Mo2 91.7(8) 2_765 .
O11 Mo1 O4 Mo2 62(3) . 20_565
O6 Mo1 O4 Mo2 -0.7(7) . 20_565
O9 Mo1 O4 Mo2 -91.5(8) . 20_565
O8 Mo1 O4 Mo2 99.4(9) . 20_565
O9 Mo1 O4 Mo2 -175.9(7) 2_765 20_565
O10 Mo2 O4 P1 179(100) . .
O5 Mo2 O4 P1 -126.7(18) . .
O8 Mo2 O4 P1 130.6(17) . .
O6 Mo2 O4 P1 -39.3(16) 21_655 .
O5 Mo2 O4 P1 45.5(16) 21_655 .
O4 Mo2 O4 P1 0.6(9) 21_655 .
O10 Mo2 O4 O7 112(3) . .
O5 Mo2 O4 O7 166(3) . .
O8 Mo2 O4 O7 63(2) . .
O6 Mo2 O4 O7 -107(2) 21_655 .
O5 Mo2 O4 O7 -22(2) 21_655 .
O4 Mo2 O4 O7 -67(2) 21_655 .
O10 Mo2 O4 Mo1 42(3) . .
O5 Mo2 O4 Mo1 95.7(9) . .
O8 Mo2 O4 Mo1 -7.0(7) . .
O6 Mo2 O4 Mo1 -176.9(8) 21_655 .
O5 Mo2 O4 Mo1 -92.1(8) 21_655 .
O4 Mo2 O4 Mo1 -137.0(15) 21_655 .
O10 Mo2 O4 Mo2 -51(3) . 20_565
O5 Mo2 O4 Mo2 3.3(7) . 20_565
O8 Mo2 O4 Mo2 -99.4(9) . 20_565
O6 Mo2 O4 Mo2 90.7(8) 21_655 20_565
O5 Mo2 O4 Mo2 175.5(7) 21_655 20_565
O4 Mo2 O4 Mo2 130.6(17) 21_655 20_565
O10 Mo2 O5 Mo2 156.4(16) . 20_565
O8 Mo2 O5 Mo2 55.1(17) . 20_565
O6 Mo2 O5 Mo2 -103.9(17) 21_655 20_565
O5 Mo2 O5 Mo2 -26.9(15) 21_655 20_565
O4 Mo2 O5 Mo2 -6.2(14) . 20_565
O4 Mo2 O5 Mo2 -39.8(17) 21_655 20_565
O11 Mo1 O6 Mo2 -162.0(14) . 20_565
O9 Mo1 O6 Mo2 95.0(15) . 20_565
O8 Mo1 O6 Mo2 -62.8(15) . 20_565
O9 Mo1 O6 Mo2 15(3) 2_765 20_565
O4 Mo1 O6 Mo2 1.3(13) . 20_565
O7 P1 O7 O4 29(100) 19_775 2_765
O4 P1 O7 O4 60.000(4) 21_655 2_765
O4 P1 O7 O4 180.0 20_565 2_765
O4 P1 O7 O4 -60.000(3) 19_775 2_765
O4 P1 O7 O4 120.000(3) . 2_765
O4 P1 O7 O4 -120.000(4) 3_675 2_765
O7 P1 O7 O4 149(100) 19_775 3_675
O4 P1 O7 O4 180.000(4) 21_655 3_675
O4 P1 O7 O4 -60.000(8) 20_565 3_675
O4 P1 O7 O4 60.000(7) 19_775 3_675
O4 P1 O7 O4 -120.000(7) . 3_675
O4 P1 O7 O4 120.000(7) 2_765 3_675
O7 P1 O7 O4 -91(100) 19_775 .
O4 P1 O7 O4 -60.000(1) 21_655 .
O4 P1 O7 O4 60.000(4) 20_565 .
O4 P1 O7 O4 180.000(3) 19_775 .
O4 P1 O7 O4 -120.000(4) 2_765 .
O4 P1 O7 O4 120.0 3_675 .
Mo1 O4 O7 P1 -178.7(9) . .
Mo2 O4 O7 P1 103(2) . .
Mo2 O4 O7 P1 -100.9(19) 20_565 .
P1 O4 O7 O4 -47.6(11) . 2_765
Mo1 O4 O7 O4 133.7(14) . 2_765
Mo2 O4 O7 O4 55(3) . 2_765
Mo2 O4 O7 O4 -148.5(11) 20_565 2_765
P1 O4 O7 O4 47.6(11) . 3_675
Mo1 O4 O7 O4 -131.1(14) . 3_675
Mo2 O4 O7 O4 150.7(12) . 3_675
Mo2 O4 O7 O4 -53(3) 20_565 3_675
O11 Mo1 O8 Mo2 156.0(12) . .
O6 Mo1 O8 Mo2 52.8(13) . .
O9 Mo1 O8 Mo2 -43(3) . .
O9 Mo1 O8 Mo2 -107.1(13) 2_765 .
O4 Mo1 O8 Mo2 -12.8(12) . .
O10 Mo2 O8 Mo1 -151.3(14) . .
O5 Mo2 O8 Mo1 -50.1(14) . .
O6 Mo2 O8 Mo1 42(3) 21_655 .
O5 Mo2 O8 Mo1 107.7(14) 21_655 .
O4 Mo2 O8 Mo1 12.6(12) . .
O4 Mo2 O8 Mo1 44.8(14) 21_655 .
O11 Mo1 O9 Mo1 154.6(13) . 3_675
O6 Mo1 O9 Mo1 -101.5(14) . 3_675
O8 Mo1 O9 Mo1 -7(3) . 3_675
O9 Mo1 O9 Mo1 58.2(16) 2_765 3_675
O4 Mo1 O9 Mo1 -33.7(15) . 3_675
Mo3 Mo3 O12 Mo4 -35(4) 16_454 .
O17 Mo3 O12 Mo4 -152.5(19) . .
O15 Mo3 O12 Mo4 95(2) 3_575 .
O15 Mo3 O12 Mo4 -57(2) 18_654 .
O12 Mo3 O12 Mo4 2(3) 16_454 .
O14 Mo3 O12 Mo4 5(2) 18_654 .
O17 Mo3 O12 Mo3 -117(3) . 16_454
O15 Mo3 O12 Mo3 130(2) 3_575 16_454
O15 Mo3 O12 Mo3 -21(2) 18_654 16_454
O12 Mo3 O12 Mo3 37.4(9) 16_454 16_454
O14 Mo3 O12 Mo3 40(3) 18_654 16_454
O16 Mo4 O12 Mo3 170(2) . .
O16 Mo4 O12 Mo3 152(3) 18_654 .
O19 Mo4 O12 Mo3 61(2) 18_654 .
O19 Mo4 O12 Mo3 -101(2) . .
O12 Mo4 O12 Mo3 -19(2) 18_654 .
O14 Mo4 O12 Mo3 -5(2) 18_654 .
O14 Mo4 O12 Mo3 -32(2) . .
O16 Mo4 O12 Mo3 162.4(17) . 16_454
O16 Mo4 O12 Mo3 144.5(19) 18_654 16_454
O19 Mo4 O12 Mo3 53.8(16) 18_654 16_454
O19 Mo4 O12 Mo3 -108.3(16) . 16_454
O12 Mo4 O12 Mo3 -27.1(14) 18_654 16_454
O14 Mo4 O12 Mo3 -12.8(13) 18_654 16_454
O14 Mo4 O12 Mo3 -40.0(16) . 16_454
O14 P2 O13 O14 -174(2) 16_454 .
O14 P2 O13 O14 66(2) 17_674 .
O14 P2 O13 O14 -54(2) 18_654 .
O14 P2 O13 O14 -120.000(18) 3_575 .
O14 P2 O13 O14 120.000(18) 2_775 .
O13 P2 O13 O14 4(40) 16_454 .
O14 P2 O13 O14 66(2) 16_454 2_775
O14 P2 O13 O14 -54(2) 17_674 2_775
O14 P2 O13 O14 -174(2) 18_654 2_775
O14 P2 O13 O14 -120.000(7) . 2_775
O14 P2 O13 O14 120.000(9) 3_575 2_775
O13 P2 O13 O14 -116(40) 16_454 2_775
O14 P2 O13 O14 -54(2) 16_454 3_575
O14 P2 O13 O14 -174(2) 17_674 3_575
O14 P2 O13 O14 66(2) 18_654 3_575
O14 P2 O13 O14 120.0 . 3_575
O14 P2 O13 O14 -120.000(3) 2_775 3_575
O13 P2 O13 O14 124(40) 16_454 3_575
O14 P2 O13 Mo5 -176.6(10) 16_454 .
O14 P2 O13 Mo5 63.4(10) 17_674 .
O14 P2 O13 Mo5 -56.6(10) 18_654 .
O14 P2 O13 Mo5 -2.8(10) . .
O14 P2 O13 Mo5 -122.8(10) 3_575 .
O14 P2 O13 Mo5 117.2(10) 2_775 .
O13 P2 O13 Mo5 1(40) 16_454 .
O14 P2 O13 Mo5 -56.6(10) 16_454 3_575
O14 P2 O13 Mo5 -176.6(10) 17_674 3_575
O14 P2 O13 Mo5 63.4(10) 18_654 3_575
O14 P2 O13 Mo5 117.2(10) . 3_575
O14 P2 O13 Mo5 -2.8(10) 3_575 3_575
O14 P2 O13 Mo5 -122.8(10) 2_775 3_575
O13 P2 O13 Mo5 121(40) 16_454 3_575
O14 P2 O13 Mo5 63.4(10) 16_454 2_775
O14 P2 O13 Mo5 -56.6(10) 17_674 2_775
O14 P2 O13 Mo5 -176.6(10) 18_654 2_775
O14 P2 O13 Mo5 -122.8(10) . 2_775
O14 P2 O13 Mo5 117.2(10) 3_575 2_775
O14 P2 O13 Mo5 -2.8(10) 2_775 2_775
O13 P2 O13 Mo5 -119(40) 16_454 2_775
O20 Mo5 O13 P2 174.7(11) . .
O15 Mo5 O13 P2 -45.0(7) . .
O18 Mo5 O13 P2 -131.4(8) . .
O19 Mo5 O13 P2 46.8(5) . .
O18 Mo5 O13 P2 131.4(8) 3_575 .
O14 Mo5 O13 P2 2.4(9) . .
O20 Mo5 O13 O14 172.3(15) . .
O15 Mo5 O13 O14 -47.4(11) . .
O18 Mo5 O13 O14 -133.8(12) . .
O19 Mo5 O13 O14 44.4(10) . .
O18 Mo5 O13 O14 129.0(12) 3_575 .
O20 Mo5 O13 O14 -120(2) . 2_775
O15 Mo5 O13 O14 21(2) . 2_775
O18 Mo5 O13 O14 -66(2) . 2_775
O19 Mo5 O13 O14 112(2) . 2_775
O18 Mo5 O13 O14 -163(2) 3_575 2_775
O14 Mo5 O13 O14 68(2) . 2_775
O20 Mo5 O13 O14 108(3) . 3_575
O15 Mo5 O13 O14 -112(2) . 3_575
O18 Mo5 O13 O14 162(3) . 3_575
O19 Mo5 O13 O14 -20(2) . 3_575
O18 Mo5 O13 O14 64(2) 3_575 3_575
O14 Mo5 O13 O14 -65(2) . 3_575
O20 Mo5 O13 Mo5 42.0(13) . 3_575
O15 Mo5 O13 Mo5 -177.7(8) . 3_575
O18 Mo5 O13 Mo5 96.0(12) . 3_575
O19 Mo5 O13 Mo5 -85.8(8) . 3_575
O18 Mo5 O13 Mo5 -1.2(8) 3_575 3_575
O14 Mo5 O13 Mo5 -130.2(10) . 3_575
O20 Mo5 O13 Mo5 -52.7(12) . 2_775
O15 Mo5 O13 Mo5 87.6(9) . 2_775
O18 Mo5 O13 Mo5 1.3(8) . 2_775
O19 Mo5 O13 Mo5 179.5(7) . 2_775
O18 Mo5 O13 Mo5 -95.9(12) 3_575 2_775
O14 Mo5 O13 Mo5 135.1(11) . 2_775
O14 P2 O14 O14 -29.5(15) 16_454 18_654
O14 P2 O14 O14 125(3) 17_674 18_654
O14 P2 O14 O14 -58(3) 3_575 18_654
O14 P2 O14 O14 176.8(11) 2_775 18_654
O13 P2 O14 O14 59.7(18) 16_454 18_654
O13 P2 O14 O14 -120.3(18) . 18_654
O14 P2 O14 O14 -154.8(13) 16_454 17_674
O14 P2 O14 O14 -125(3) 18_654 17_674
O14 P2 O14 O14 177.2(8) 3_575 17_674
O14 P2 O14 O14 52(3) 2_775 17_674
O13 P2 O14 O14 -65.6(14) 16_454 17_674
O13 P2 O14 O14 114.4(14) . 17_674
O14 P2 O14 O13 90.8(3) 16_454 .
O14 P2 O14 O13 -114.4(14) 17_674 .
O14 P2 O14 O13 120.3(18) 18_654 .
O14 P2 O14 O13 62.8(13) 3_575 .
O14 P2 O14 O13 -62.8(13) 2_775 .
O13 P2 O14 O13 180.000(17) 16_454 .
O14 P2 O14 Mo4 -29.6(16) 16_454 .
O14 P2 O14 Mo4 125(3) 17_674 .
O14 P2 O14 Mo4 -0.013(18) 18_654 .
O14 P2 O14 Mo4 -58(3) 3_575 .
O14 P2 O14 Mo4 176.8(11) 2_775 .
O13 P2 O14 Mo4 59.6(18) 16_454 .
O13 P2 O14 Mo4 -120.4(18) . .
O14 P2 O14 Mo3 -143.8(15) 16_454 18_654
O14 P2 O14 Mo3 10.9(4) 17_674 18_654
O14 P2 O14 Mo3 -114(3) 18_654 18_654
O14 P2 O14 Mo3 -171.8(12) 3_575 18_654
O14 P2 O14 Mo3 63(3) 2_775 18_654
O13 P2 O14 Mo3 -54.6(17) 16_454 18_654
O13 P2 O14 Mo3 125.4(17) . 18_654
O14 P2 O14 Mo5 93.6(14) 16_454 .
O14 P2 O14 Mo5 -112(2) 17_674 .
O14 P2 O14 Mo5 123(3) 18_654 .
O14 P2 O14 Mo5 65.6(16) 3_575 .
O14 P2 O14 Mo5 -60.0(17) 2_775 .
O13 P2 O14 Mo5 -177.2(10) 16_454 .
O13 P2 O14 Mo5 2.8(10) . .
O14 O13 O14 P2 43.6(8) 2_775 .
O14 O13 O14 P2 -43.6(8) 3_575 .
Mo5 O13 O14 P2 177.4(9) . .
Mo5 O13 O14 P2 -104.0(18) 3_575 .
Mo5 O13 O14 P2 101(2) 2_775 .
P2 O13 O14 O14 47.4(12) . 18_654
O14 O13 O14 O14 91.0(11) 2_775 18_654
O14 O13 O14 O14 3.8(17) 3_575 18_654
Mo5 O13 O14 O14 -135.2(15) . 18_654
Mo5 O13 O14 O14 -57(2) 3_575 18_654
Mo5 O13 O14 O14 149(2) 2_775 18_654
P2 O13 O14 O14 -46.9(10) . 17_674
O14 O13 O14 O14 -3.3(15) 2_775 17_674
O14 O13 O14 O14 -90.5(11) 3_575 17_674
Mo5 O13 O14 O14 130.5(12) . 17_674
Mo5 O13 O14 O14 -151.0(19) 3_575 17_674
Mo5 O13 O14 O14 55(2) 2_775 17_674
P2 O13 O14 Mo4 114(2) . .
O14 O13 O14 Mo4 157.5(16) 2_775 .
O14 O13 O14 Mo4 70(3) 3_575 .
Mo5 O13 O14 Mo4 -68.6(17) . .
Mo5 O13 O14 Mo4 10(3) 3_575 .
Mo5 O13 O14 Mo4 -144.6(14) 2_775 .
P2 O13 O14 Mo3 -110(2) . 18_654
O14 O13 O14 Mo3 -66(3) 2_775 18_654
O14 O13 O14 Mo3 -153.4(17) 3_575 18_654
Mo5 O13 O14 Mo3 67.6(19) . 18_654
Mo5 O13 O14 Mo3 146.1(14) 3_575 18_654
Mo5 O13 O14 Mo3 -8(4) 2_775 18_654
P2 O13 O14 Mo5 -177.4(9) . .
O14 O13 O14 Mo5 -133.9(13) 2_775 .
O14 O13 O14 Mo5 139.0(12) 3_575 .
Mo5 O13 O14 Mo5 78.5(18) 3_575 .
Mo5 O13 O14 Mo5 -76(2) 2_775 .
O16 Mo4 O14 P2 -173(2) . .
O16 Mo4 O14 P2 114(14) 18_654 .
O19 Mo4 O14 P2 -46.4(19) 18_654 .
O19 Mo4 O14 P2 129(2) . .
O12 Mo4 O14 P2 -131(2) 18_654 .
O12 Mo4 O14 P2 43.3(19) . .
O14 Mo4 O14 P2 0.01(2) 18_654 .
O16 Mo4 O14 O14 -173(2) . 18_654
O16 Mo4 O14 O14 114(14) 18_654 18_654
O19 Mo4 O14 O14 -46.4(19) 18_654 18_654
O19 Mo4 O14 O14 129(2) . 18_654
O12 Mo4 O14 O14 -131(2) 18_654 18_654
O12 Mo4 O14 O14 43.3(19) . 18_654
O16 Mo4 O14 O14 -97(3) . 17_674
O16 Mo4 O14 O14 -171(14) 18_654 17_674
O19 Mo4 O14 O14 29.2(14) 18_654 17_674
O19 Mo4 O14 O14 -155.4(15) . 17_674
O12 Mo4 O14 O14 -55.8(13) 18_654 17_674
O12 Mo4 O14 O14 118.9(14) . 17_674
O14 Mo4 O14 O14 76(2) 18_654 17_674
O16 Mo4 O14 O13 112(3) . .
O16 Mo4 O14 O13 38(15) 18_654 .
O19 Mo4 O14 O13 -122(2) 18_654 .
O19 Mo4 O14 O13 54(2) . .
O12 Mo4 O14 O13 153(2) 18_654 .
O12 Mo4 O14 O13 -32(2) . .
O14 Mo4 O14 O13 -75(2) 18_654 .
O16 Mo4 O14 Mo3 -39(2) . 18_654
O16 Mo4 O14 Mo3 -113(14) 18_654 18_654
O19 Mo4 O14 Mo3 86.8(7) 18_654 18_654
O19 Mo4 O14 Mo3 -97.7(8) . 18_654
O12 Mo4 O14 Mo3 1.8(8) 18_654 18_654
O12 Mo4 O14 Mo3 176.5(8) . 18_654
O14 Mo4 O14 Mo3 133(2) 18_654 18_654
O16 Mo4 O14 Mo5 52(2) . .
O16 Mo4 O14 Mo5 -22(14) 18_654 .
O19 Mo4 O14 Mo5 178.3(7) 18_654 .
O19 Mo4 O14 Mo5 -6.2(6) . .
O12 Mo4 O14 Mo5 93.3(10) 18_654 .
O12 Mo4 O14 Mo5 -92.0(9) . .
O14 Mo4 O14 Mo5 -135(2) 18_654 .
O20 Mo5 O14 P2 -171.6(17) . .
O15 Mo5 O14 P2 124.9(18) . .
O18 Mo5 O14 P2 37.7(17) . .
O19 Mo5 O14 P2 -133.6(18) . .
O18 Mo5 O14 P2 -46.0(17) 3_575 .
O13 Mo5 O14 P2 -2.5(9) . .
O20 Mo5 O14 O14 -96(3) . 18_654
O15 Mo5 O14 O14 -159.9(14) . 18_654
O18 Mo5 O14 O14 113.0(12) . 18_654
O19 Mo5 O14 O14 -58.3(10) . 18_654
O18 Mo5 O14 O14 29.2(13) 3_575 18_654
O13 Mo5 O14 O14 72.7(14) . 18_654
O20 Mo5 O14 O14 123(3) . 17_674
O15 Mo5 O14 O14 59.8(10) . 17_674
O18 Mo5 O14 O14 -27.3(11) . 17_674
O19 Mo5 O14 O14 161.4(11) . 17_674
O18 Mo5 O14 O14 -111.1(10) 3_575 17_674
O13 Mo5 O14 O14 -67.6(11) . 17_674
O20 Mo5 O14 O13 -169(2) . .
O15 Mo5 O14 O13 127.4(11) . .
O18 Mo5 O14 O13 40.2(10) . .
O19 Mo5 O14 O13 -131.1(10) . .
O18 Mo5 O14 O13 -43.5(9) 3_575 .
O20 Mo5 O14 Mo4 -32(3) . .
O15 Mo5 O14 Mo4 -95.2(10) . .
O18 Mo5 O14 Mo4 177.6(9) . .
O19 Mo5 O14 Mo4 6.4(6) . .
O18 Mo5 O14 Mo4 93.9(9) 3_575 .
O13 Mo5 O14 Mo4 137.4(12) . .
O20 Mo5 O14 Mo3 50(3) . 18_654
O15 Mo5 O14 Mo3 -13.2(8) . 18_654
O18 Mo5 O14 Mo3 -100.4(9) . 18_654
O19 Mo5 O14 Mo3 88.3(8) . 18_654
O18 Mo5 O14 Mo3 175.8(9) 3_575 18_654
O13 Mo5 O14 Mo3 -140.6(12) . 18_654
O20 Mo5 O15 Mo3 -177.6(18) . 2_775
O18 Mo5 O15 Mo3 82(2) . 2_775
O19 Mo5 O15 Mo3 -78(2) . 2_775
O18 Mo5 O15 Mo3 10(4) 3_575 2_775
O13 Mo5 O15 Mo3 19(2) . 2_775
O14 Mo5 O15 Mo3 -13.8(18) . 2_775
O20 Mo5 O15 Mo3 -142.1(13) . 18_654
O18 Mo5 O15 Mo3 117.1(15) . 18_654
O19 Mo5 O15 Mo3 -42.8(15) . 18_654
O18 Mo5 O15 Mo3 46(3) 3_575 18_654
O13 Mo5 O15 Mo3 54.2(15) . 18_654
O14 Mo5 O15 Mo3 21.7(13) . 18_654
O19 Mo4 O16 O16 65(4) 18_654 18_654
O19 Mo4 O16 O16 -120(4) . 18_654
O12 Mo4 O16 O16 151(4) 18_654 18_654
O12 Mo4 O16 O16 -33(4) . 18_654
O14 Mo4 O16 O16 81(15) 18_654 18_654
O14 Mo4 O16 O16 -172(2) . 18_654
O12 Mo3 O17 Mo3 157.3(12) . 16_454
O15 Mo3 O17 Mo3 -87.5(8) 3_575 16_454
O15 Mo3 O17 Mo3 61.0(7) 18_654 16_454
O12 Mo3 O17 Mo3 -12.5(7) 16_454 16_454
O14 Mo3 O17 Mo3 52.5(18) 18_654 16_454
O20 Mo5 O18 Mo5 157.0(18) . 2_775
O15 Mo5 O18 Mo5 -99(2) . 2_775
O19 Mo5 O18 Mo5 -8(4) . 2_775
O18 Mo5 O18 Mo5 60(2) 3_575 2_775
O13 Mo5 O18 Mo5 -2.5(17) . 2_775
O14 Mo5 O18 Mo5 -32(2) . 2_775
O20 Mo5 O19 Mo4 158.1(12) . .
O15 Mo5 O19 Mo4 53.8(13) . .
O18 Mo5 O19 Mo4 -37(3) . .
O18 Mo5 O19 Mo4 -103.6(13) 3_575 .
O13 Mo5 O19 Mo4 -41.7(13) . .
O14 Mo5 O19 Mo4 -11.0(11) . .
O16 Mo4 O19 Mo5 -138.9(15) . .
O16 Mo4 O19 Mo5 -170.1(15) 18_654 .
O19 Mo4 O19 Mo5 25.8(11) 18_654 .
O12 Mo4 O19 Mo5 -52.9(13) 18_654 .
O12 Mo4 O19 Mo5 105.0(13) . .
O14 Mo4 O19 Mo5 39.5(13) 18_654 .
O14 Mo4 O19 Mo5 11.2(11) . .
O22 Mo9 O21 Mo7 132(3) . 3_665
O27 Mo9 O21 Mo7 -125(2) . 3_665
O25 Mo9 O21 Mo7 -29(4) . 3_665
O23 Mo9 O21 Mo7 30(2) 3_665 3_665
O33 Mo9 O21 Mo7 -52(2) . 3_665
O24 Mo6 O23 Mo9 127(3) . 2_655
O26 Mo6 O23 Mo9 -129(3) . 2_655
O32 Mo6 O23 Mo9 26(3) . 2_655
O27 Mo6 O23 Mo9 -41(5) . 2_655
O33 Mo6 O23 Mo9 -56(3) . 2_655
O28 Mo8 O25 Mo9 -169.0(13) . .
O31 Mo8 O25 Mo9 88.5(13) . .
O26 Mo8 O25 Mo9 -68.9(13) . .
O31 Mo8 O25 Mo9 9(3) 2_655 .
O33 Mo8 O25 Mo9 4.9(11) . .
O22 Mo9 O25 Mo8 170.0(19) . .
O21 Mo9 O25 Mo8 -28(3) . .
O27 Mo9 O25 Mo8 67.9(14) . .
O23 Mo9 O25 Mo8 -88.0(13) 3_665 .
O33 Mo9 O25 Mo8 -4.8(11) . .
O28 Mo8 O26 Mo6 174.9(12) . .
O31 Mo8 O26 Mo6 -15(3) . .
O25 Mo8 O26 Mo6 73.9(12) . .
O31 Mo8 O26 Mo6 -83.1(12) 2_655 .
O33 Mo8 O26 Mo6 -0.4(10) . .
O24 Mo6 O26 Mo8 -172.1(16) . .
O23 Mo6 O26 Mo8 83.7(12) . .
O32 Mo6 O26 Mo8 -4(3) . .
O27 Mo6 O26 Mo8 -71.9(12) . .
O33 Mo6 O26 Mo8 0.4(10) . .
O22 Mo9 O27 Mo6 -170.9(15) . .
O21 Mo9 O27 Mo6 85.9(13) . .
O25 Mo9 O27 Mo6 -69.7(13) . .
O23 Mo9 O27 Mo6 3(3) 3_665 .
O33 Mo9 O27 Mo6 3.1(11) . .
O24 Mo6 O27 Mo9 173.0(14) . .
O23 Mo6 O27 Mo9 -19(3) . .
O26 Mo6 O27 Mo9 70.9(13) . .
O32 Mo6 O27 Mo9 -86.4(13) . .
O33 Mo6 O27 Mo9 -3.1(11) . .
O30 Mo7 O29 Mo7 -169.7(11) . 3_665
O32 Mo7 O29 Mo7 87.0(10) . 3_665
O29 Mo7 O29 Mo7 -69.2(11) 2_655 3_665
O21 Mo7 O29 Mo7 5(2) 2_655 3_665
O34 Mo7 O29 Mo7 2.9(8) . 3_665
O28 Mo8 O31 Mo8 128(2) . 3_665
O25 Mo8 O31 Mo8 -130(2) . 3_665
O26 Mo8 O31 Mo8 -42(4) . 3_665
O31 Mo8 O31 Mo8 26(3) 2_655 3_665
O33 Mo8 O31 Mo8 -56(2) . 3_665
O30 Mo7 O32 Mo6 128(2) . .
O29 Mo7 O32 Mo6 -128(2) . .
O29 Mo7 O32 Mo6 -39(4) 2_655 .
O21 Mo7 O32 Mo6 27(2) 2_655 .
O34 Mo7 O32 Mo6 -56(2) . .
O24 Mo6 O32 Mo7 -129(3) . .
O23 Mo6 O32 Mo7 -27(2) . .
O26 Mo6 O32 Mo7 63(4) . .
O27 Mo6 O32 Mo7 131(2) . .
O33 Mo6 O32 Mo7 58(2) . .
O34 P3 O33 Mo8 -177.6(7) . .
O33 P3 O33 Mo8 63.5(12) 2_655 .
O33 P3 O33 Mo8 -58.7(11) 3_665 .
O34 P3 O33 Mo6 63.9(10) . .
O33 P3 O33 Mo6 -55.1(19) 2_655 .
O33 P3 O33 Mo6 -177.2(6) 3_665 .
O34 P3 O33 Mo9 -58.2(12) . .
O33 P3 O33 Mo9 -177.1(7) 2_655 .
O33 P3 O33 Mo9 61(2) 3_665 .
O28 Mo8 O33 P3 -174(5) . .
O31 Mo8 O33 P3 39.8(11) . .
O25 Mo8 O33 P3 132.3(12) . .
O26 Mo8 O33 P3 -134.6(12) . .
O31 Mo8 O33 P3 -46.1(10) 2_655 .
O28 Mo8 O33 Mo6 -39(6) . .
O31 Mo8 O33 Mo6 174.6(7) . .
O25 Mo8 O33 Mo6 -92.8(8) . .
O26 Mo8 O33 Mo6 0.3(6) . .
O31 Mo8 O33 Mo6 88.8(6) 2_655 .
O28 Mo8 O33 Mo9 51(6) . .
O31 Mo8 O33 Mo9 -95.9(6) . .
O25 Mo8 O33 Mo9 -3.3(8) . .
O26 Mo8 O33 Mo9 89.8(7) . .
O31 Mo8 O33 Mo9 178.3(6) 2_655 .
O24 Mo6 O33 P3 -163(7) . .
O23 Mo6 O33 P3 38.4(13) . .
O26 Mo6 O33 P3 133.7(13) . .
O32 Mo6 O33 P3 -48.3(12) . .
O27 Mo6 O33 P3 -135.2(14) . .
O24 Mo6 O33 Mo8 63(8) . .
O23 Mo6 O33 Mo8 -95.5(8) . .
O26 Mo6 O33 Mo8 -0.3(6) . .
O32 Mo6 O33 Mo8 177.8(7) . .
O27 Mo6 O33 Mo8 90.9(7) . .
O24 Mo6 O33 Mo9 -26(8) . .
O23 Mo6 O33 Mo9 175.5(8) . .
O26 Mo6 O33 Mo9 -89.2(7) . .
O32 Mo6 O33 Mo9 88.8(7) . .
O27 Mo6 O33 Mo9 2.0(7) . .
O22 Mo9 O33 P3 -173(100) . .
O21 Mo9 O33 P3 39.2(14) . .
O27 Mo9 O33 P3 134.8(15) . .
O25 Mo9 O33 P3 -131.2(15) . .
O23 Mo9 O33 P3 -45.4(14) 3_665 .
O22 Mo9 O33 Mo8 -39(13) . .
O21 Mo9 O33 Mo8 173.6(7) . .
O27 Mo9 O33 Mo8 -90.7(7) . .
O25 Mo9 O33 Mo8 3.2(7) . .
O23 Mo9 O33 Mo8 89.1(8) 3_665 .
O22 Mo9 O33 Mo6 50(13) . .
O21 Mo9 O33 Mo6 -97.7(7) . .
O27 Mo9 O33 Mo6 -2.0(7) . .
O25 Mo9 O33 Mo6 91.9(8) . .
O23 Mo9 O33 Mo6 177.8(8) 3_665 .
O33 P3 O34 Mo7 -57.3(6) 2_655 2_655
O33 P3 O34 Mo7 62.7(6) 3_665 2_655
O33 P3 O34 Mo7 -177.3(6) . 2_655
O33 P3 O34 Mo7 62.7(6) 2_655 .
O33 P3 O34 Mo7 -177.3(6) 3_665 .
O33 P3 O34 Mo7 -57.3(6) . .
O33 P3 O34 Mo7 -177.3(6) 2_655 3_665
O33 P3 O34 Mo7 -57.3(6) 3_665 3_665
O33 P3 O34 Mo7 62.7(6) . 3_665
O30 Mo7 O34 P3 -169(5) . .
O32 Mo7 O34 P3 39.8(6) . .
O29 Mo7 O34 P3 133.3(5) . .
O29 Mo7 O34 P3 -133.3(5) 2_655 .
O21 Mo7 O34 P3 -46.0(6) 2_655 .
O30 Mo7 O34 Mo7 -34(5) . 2_655
O32 Mo7 O34 Mo7 175.0(7) . 2_655
O29 Mo7 O34 Mo7 -91.6(7) . 2_655
O29 Mo7 O34 Mo7 1.9(5) 2_655 2_655
O21 Mo7 O34 Mo7 89.1(7) 2_655 2_655
O30 Mo7 O34 Mo7 56(5) . 3_665
O32 Mo7 O34 Mo7 -95.3(7) . 3_665
O29 Mo7 O34 Mo7 -1.9(5) . 3_665
O29 Mo7 O34 Mo7 91.6(7) 2_655 3_665
O21 Mo7 O34 Mo7 178.8(7) 2_655 3_665
O36 Mo10 O35 Mo10 -169.1(11) . 2_655
O45 Mo10 O35 Mo10 86.1(11) . 2_655
O35 Mo10 O35 Mo10 -69.6(13) 3_665 2_655
O40 Mo10 O35 Mo10 -2(3) . 2_655
O47 Mo10 O35 Mo10 3.5(9) . 2_655
O42 Mo12 O39 Mo11 -168.2(11) . .
O40 Mo12 O39 Mo11 87.3(11) . .
O46 Mo12 O39 Mo11 -4(2) . .
O41 Mo12 O39 Mo11 -69.3(10) . .
O48 Mo12 O39 Mo11 2.5(9) . .
O38 Mo11 O39 Mo12 173.6(12) . .
O44 Mo11 O39 Mo12 72.1(11) . .
O46 Mo11 O39 Mo12 -26(2) 3_665 .
O45 Mo11 O39 Mo12 -85.6(10) 3_665 .
O48 Mo11 O39 Mo12 -2.5(9) . .
O42 Mo12 O40 Mo10 132(2) . .
O39 Mo12 O40 Mo10 -124(2) . .
O46 Mo12 O40 Mo10 32(2) . .
O41 Mo12 O40 Mo10 -29(3) . .
O48 Mo12 O40 Mo10 -50(2) . .
O36 Mo10 O40 Mo12 -134(2) . .
O45 Mo10 O40 Mo12 -32(2) . .
O35 Mo10 O40 Mo12 58(3) . .
O35 Mo10 O40 Mo12 127(2) 3_665 .
O47 Mo10 O40 Mo12 53(2) . .
O37 Mo13 O41 Mo12 -169.7(10) . .
O49 Mo13 O41 Mo12 86.1(10) . .
O49 Mo13 O41 Mo12 -6(2) 3_665 .
O44 Mo13 O41 Mo12 -70.6(10) . .
O48 Mo13 O41 Mo12 1.7(8) . .
O42 Mo12 O41 Mo13 174.8(11) . .
O40 Mo12 O41 Mo13 -24(2) . .
O39 Mo12 O41 Mo13 72.1(10) . .
O46 Mo12 O41 Mo13 -86.0(10) . .
O48 Mo12 O41 Mo13 -1.7(9) . .
O38 Mo11 O44 Mo13 -169.7(11) . .
O46 Mo11 O44 Mo13 86.0(10) 3_665 .
O45 Mo11 O44 Mo13 -7(2) 3_665 .
O39 Mo11 O44 Mo13 -71.0(9) . .
O48 Mo11 O44 Mo13 0.5(8) . .
O37 Mo13 O44 Mo11 176.0(10) . .
O41 Mo13 O44 Mo11 74.3(10) . .
O49 Mo13 O44 Mo11 -24(2) . .
O49 Mo13 O44 Mo11 -84.8(10) 3_665 .
O48 Mo13 O44 Mo11 -0.5(8) . .
O36 Mo10 O45 Mo11 128(2) . 2_655
O35 Mo10 O45 Mo11 -127(2) . 2_655
O35 Mo10 O45 Mo11 -32(3) 3_665 2_655
O40 Mo10 O45 Mo11 29(2) . 2_655
O47 Mo10 O45 Mo11 -54(2) . 2_655
O42 Mo12 O46 Mo11 -133.6(17) . 2_655
O40 Mo12 O46 Mo11 -31.2(17) . 2_655
O39 Mo12 O46 Mo11 62(3) . 2_655
O41 Mo12 O46 Mo11 128.2(17) . 2_655
O48 Mo12 O46 Mo11 55.7(16) . 2_655
O48 P4 O47 Mo10 -56.5(6) 2_655 .
O48 P4 O47 Mo10 63.5(5) . .
O48 P4 O47 Mo10 -176.5(5) 3_665 .
O48 P4 O47 Mo10 63.5(6) 2_655 2_655
O48 P4 O47 Mo10 -176.5(5) . 2_655
O48 P4 O47 Mo10 -56.5(5) 3_665 2_655
O48 P4 O47 Mo10 -176.5(6) 2_655 3_665
O48 P4 O47 Mo10 -56.5(5) . 3_665
O48 P4 O47 Mo10 63.5(5) 3_665 3_665
O36 Mo10 O47 P4 -157(5) . .
O45 Mo10 O47 P4 36.8(5) . .
O35 Mo10 O47 P4 133.8(6) . .
O35 Mo10 O47 P4 -133.9(6) 3_665 .
O40 Mo10 O47 P4 -48.4(5) . .
O36 Mo10 O47 Mo10 67(5) . 2_655
O45 Mo10 O47 Mo10 -99.3(5) . 2_655
O35 Mo10 O47 Mo10 -2.3(6) . 2_655
O35 Mo10 O47 Mo10 90.0(7) 3_665 2_655
O40 Mo10 O47 Mo10 175.4(6) . 2_655
O36 Mo10 O47 Mo10 -21(5) . 3_665
O45 Mo10 O47 Mo10 173.0(6) . 3_665
O35 Mo10 O47 Mo10 -90.0(7) . 3_665
O35 Mo10 O47 Mo10 2.2(6) 3_665 3_665
O40 Mo10 O47 Mo10 87.7(5) . 3_665
O47 P4 O48 Mo13 -176.1(6) . .
O48 P4 O48 Mo13 -56.6(10) 2_655 .
O48 P4 O48 Mo13 64.5(10) 3_665 .
O47 P4 O48 Mo12 -55.4(10) . .
O48 P4 O48 Mo12 64.1(16) 2_655 .
O48 P4 O48 Mo12 -174.8(7) 3_665 .
O47 P4 O48 Mo11 65.9(8) . .
O48 P4 O48 Mo11 -174.6(5) 2_655 .
O48 P4 O48 Mo11 -53.5(15) 3_665 .
O37 Mo13 O48 P4 -156(4) . .
O41 Mo13 O48 P4 135.1(11) . .
O49 Mo13 O48 P4 37.8(10) . .
O49 Mo13 O48 P4 -47.9(9) 3_665 .
O44 Mo13 O48 P4 -132.9(10) . .
O37 Mo13 O48 Mo12 68(4) . .
O41 Mo13 O48 Mo12 -1.2(6) . .
O49 Mo13 O48 Mo12 -98.5(6) . .
O49 Mo13 O48 Mo12 175.8(6) 3_665 .
O44 Mo13 O48 Mo12 90.8(6) . .
O37 Mo13 O48 Mo11 -22(4) . .
O41 Mo13 O48 Mo11 -91.7(6) . .
O49 Mo13 O48 Mo11 171.0(6) . .
O49 Mo13 O48 Mo11 85.3(6) 3_665 .
O44 Mo13 O48 Mo11 0.3(5) . .
O42 Mo12 O48 P4 -155(5) . .
O40 Mo12 O48 P4 37.1(11) . .
O39 Mo12 O48 P4 133.4(12) . .
O46 Mo12 O48 P4 -49.2(10) . .
O41 Mo12 O48 P4 -134.2(12) . .
O42 Mo12 O48 Mo13 -20(5) . .
O40 Mo12 O48 Mo13 172.3(6) . .
O39 Mo12 O48 Mo13 -91.3(6) . .
O46 Mo12 O48 Mo13 86.0(5) . .
O41 Mo12 O48 Mo13 1.1(5) . .
O42 Mo12 O48 Mo11 70(5) . .
O40 Mo12 O48 Mo11 -98.0(6) . .
O39 Mo12 O48 Mo11 -1.7(6) . .
O46 Mo12 O48 Mo11 175.7(6) . .
O41 Mo12 O48 Mo11 90.7(6) . .
O38 Mo11 O48 P4 -157(4) . .
O44 Mo11 O48 P4 133.4(11) . .
O46 Mo11 O48 P4 36.1(10) 3_665 .
O45 Mo11 O48 P4 -49.7(10) 3_665 .
O39 Mo11 O48 P4 -135.0(11) . .
O38 Mo11 O48 Mo13 69(5) . .
O44 Mo11 O48 Mo13 -0.3(6) . .
O46 Mo11 O48 Mo13 -97.6(6) 3_665 .
O45 Mo11 O48 Mo13 176.6(6) 3_665 .
O39 Mo11 O48 Mo13 91.3(6) . .
O38 Mo11 O48 Mo12 -20(5) . .
O44 Mo11 O48 Mo12 -90.1(6) . .
O46 Mo11 O48 Mo12 172.7(6) 3_665 .
O45 Mo11 O48 Mo12 86.9(6) 3_665 .
O39 Mo11 O48 Mo12 1.6(6) . .
O37 Mo13 O49 Mo13 130.1(19) . 2_655
O41 Mo13 O49 Mo13 -126.2(19) . 2_655
O49 Mo13 O49 Mo13 31(2) 3_665 2_655
O44 Mo13 O49 Mo13 -29(3) . 2_655
O48 Mo13 O49 Mo13 -52.0(19) . 2_655
N4 Cu1 N1 C1 -54.3(17) . .
N2 Cu1 N1 C1 66(3) 3_575 .
O2 Cu1 N1 C1 139.4(19) . .
N4 Cu1 N1 N2 147.4(13) . .
N2 Cu1 N1 N2 -93(3) 3_575 .
O2 Cu1 N1 N2 -18.8(15) . .
C1 N1 N2 N3 1(2) . .
Cu1 N1 N2 N3 163.9(11) . .
C1 N1 N2 Cu1 -164.4(12) . 2_775
Cu1 N1 N2 Cu1 -1.5(19) . 2_775
N1 N2 N3 C6 -1(2) . .
Cu1 N2 N3 C6 164.3(13) 2_775 .
N1 N2 N3 Cu2 -175.9(12) . 2_775
Cu1 N2 N3 Cu2 -11(2) 2_775 2_775
N1 Cu1 N4 N5 134.3(13) . .
N2 Cu1 N4 N5 -33.6(14) 3_575 .
O2 Cu1 N4 N5 -128.4(16) . .
N1 Cu1 N4 C7 -53.5(17) . .
N2 Cu1 N4 C7 138.6(17) 3_575 .
O2 Cu1 N4 C7 44(3) . .
C7 N4 N5 N6 -3(2) . .
Cu1 N4 N5 N6 170.5(11) . .
C7 N4 N5 Cu2 167.4(12) . .
Cu1 N4 N5 Cu2 -18.7(18) . .
O1W Cu2 N5 N6 117(5) . .
N3 Cu2 N5 N6 -132.8(14) 3_575 .
N7 Cu2 N5 N6 55.8(14) . .
O3 Cu2 N5 N6 -34.7(13) . .
O1W Cu2 N5 N4 -53(6) . .
N3 Cu2 N5 N4 57.2(14) 3_575 .
N7 Cu2 N5 N4 -114.1(13) . .
O3 Cu2 N5 N4 155.3(13) . .
N4 N5 N6 C12 2(2) . .
Cu2 N5 N6 C12 -169.1(12) . .
N4 N5 N6 Cu3 170.4(11) . .
Cu2 N5 N6 Cu3 -0.4(18) . .
O2W Cu3 N6 N5 132.4(13) . .
N12 Cu3 N6 N5 -116(4) . .
N8 Cu3 N6 N5 -53.8(13) . .
O3 Cu3 N6 N5 34.7(13) . .
O2W Cu3 N6 C12 -62.6(18) . .
N12 Cu3 N6 C12 49(5) . .
N8 Cu3 N6 C12 111.2(18) . .
O3 Cu3 N6 C12 -160.4(18) . .
O1W Cu2 N7 N8 134.0(12) . .
N3 Cu2 N7 N8 -135(4) 3_575 .
N5 Cu2 N7 N8 -51.4(12) . .
O3 Cu2 N7 N8 33.9(12) . .
O1W Cu2 N7 C13 -58.9(16) . .
N3 Cu2 N7 C13 32(5) 3_575 .
N5 Cu2 N7 C13 115.7(16) . .
O3 Cu2 N7 C13 -158.9(16) . .
C13 N7 N8 N9 0(2) . .
Cu2 N7 N8 N9 170.5(11) . .
C13 N7 N8 Cu3 -174.1(12) . .
Cu2 N7 N8 Cu3 -4.0(18) . .
O2W Cu3 N8 N7 141(5) . .
N12 Cu3 N8 N7 -128.0(14) . .
N6 Cu3 N8 N7 59.2(14) . .
O3 Cu3 N8 N7 -27.9(14) . .
O2W Cu3 N8 N9 -33(6) . .
N12 Cu3 N8 N9 58.0(14) . .
N6 Cu3 N8 N9 -114.8(14) . .
O3 Cu3 N8 N9 158.1(14) . .
N7 N8 N9 C18 -1(2) . .
Cu3 N8 N9 C18 173.5(11) . .
N7 N8 N9 Cu4 169.1(11) . 3_675
Cu3 N8 N9 Cu4 -16(2) . 3_675
N9 Cu4 N10 N11 151.4(12) 2_765 .
N11 Cu4 N10 N11 -85(3) 2_765 .
O1 Cu4 N10 N11 -14.8(13) . .
N9 Cu4 N10 C19 -49.6(17) 2_765 .
N11 Cu4 N10 C19 74(3) 2_765 .
O1 Cu4 N10 C19 144.1(17) . .
C19 N10 N11 N12 2.6(19) . .
Cu4 N10 N11 N12 165.9(10) . .
C19 N10 N11 Cu4 -170.2(12) . 3_675
Cu4 N10 N11 Cu4 -6.9(17) . 3_675
N10 N11 N12 C24 -1.8(19) . .
Cu4 N11 N12 C24 170.6(12) 3_675 .
N10 N11 N12 Cu3 -174.9(11) . .
Cu4 N11 N12 Cu3 -2.5(19) 3_675 .
O2W Cu3 N12 N11 126.9(13) . .
N6 Cu3 N12 N11 15(5) . .
N8 Cu3 N12 N11 -46.8(13) . .
O3 Cu3 N12 N11 -135.0(12) . .
O2W Cu3 N12 C24 -44.3(18) . .
N6 Cu3 N12 C24 -156(4) . .
N8 Cu3 N12 C24 141.9(17) . .
O3 Cu3 N12 C24 53.7(18) . .
N2 N1 C1 C2 176(2) . .
Cu1 N1 C1 C2 16(3) . .
N2 N1 C1 C6 -1(2) . .
Cu1 N1 C1 C6 -160.7(14) . .
N1 C1 C2 C3 -174(2) . .
C6 C1 C2 C3 2(3) . .
C1 C2 C3 C4 4(3) . .
C2 C3 C4 C5 -10(3) . .
C3 C4 C5 C6 9(3) . .
C4 C5 C6 N3 169(2) . .
C4 C5 C6 C1 -3(3) . .
N2 N3 C6 C5 -174(2) . .
Cu2 N3 C6 C5 1(3) 2_775 .
N2 N3 C6 C1 -0.2(19) . .
Cu2 N3 C6 C1 174.5(14) 2_775 .
N1 C1 C6 C5 174.8(19) . .
C2 C1 C6 C5 -2(3) . .
N1 C1 C6 N3 1(2) . .
C2 C1 C6 N3 -176.5(17) . .
N5 N4 C7 C8 -174(2) . .
Cu1 N4 C7 C8 13(3) . .
N5 N4 C7 C12 3.5(19) . .
Cu1 N4 C7 C12 -169.7(13) . .
N4 C7 C8 C9 -178(2) . .
C12 C7 C8 C9 5(3) . .
C7 C8 C9 C10 -3(4) . .
C8 C9 C10 C11 4(4) . .
C9 C10 C11 C12 -6(4) . .
N5 N6 C12 C11 -176(2) . .
Cu3 N6 C12 C11 17(3) . .
N5 N6 C12 C7 1(2) . .
Cu3 N6 C12 C7 -165.8(13) . .
C10 C11 C12 N6 -175(2) . .
C10 C11 C12 C7 8(3) . .
N4 C7 C12 N6 -3(2) . .
C8 C7 C12 N6 174.9(19) . .
N4 C7 C12 C11 174.9(18) . .
C8 C7 C12 C11 -8(3) . .
N8 N7 C13 C18 0.6(19) . .
Cu2 N7 C13 C18 -167.5(12) . .
N8 N7 C13 C14 -180(100) . .
Cu2 N7 C13 C14 12(3) . .
N7 C13 C14 C15 179(100) . .
C18 C13 C14 C15 -1(3) . .
C13 C14 C15 C16 6(3) . .
C14 C15 C16 C17 -8(4) . .
C15 C16 C17 C18 5(3) . .
N8 N9 C18 C13 1(2) . .
Cu4 N9 C18 C13 -168.0(13) 3_675 .
N8 N9 C18 C17 -177.5(19) . .
Cu4 N9 C18 C17 13(3) 3_675 .
N7 C13 C18 N9 -1(2) . .
C14 C13 C18 N9 179(100) . .
N7 C13 C18 C17 177.9(17) . .
C14 C13 C18 C17 -2(3) . .
C16 C17 C18 N9 179(100) . .
C16 C17 C18 C13 0(3) . .
N11 N10 C19 C24 -2(2) . .
Cu4 N10 C19 C24 -162.7(14) . .
N11 N10 C19 C20 180(100) . .
Cu4 N10 C19 C20 19(3) . .
N10 C19 C20 C21 -178(100) . .
C24 C19 C20 C21 4(3) . .
C19 C20 C21 C22 -5(4) . .
C20 C21 C22 C23 4(5) . .
C21 C22 C23 C24 -3(4) . .
N11 N12 C24 C19 0(2) . .
Cu3 N12 C24 C19 172.4(13) . .
N11 N12 C24 C23 -177(2) . .
Cu3 N12 C24 C23 -5(3) . .
N10 C19 C24 N12 1(2) . .
C20 C19 C24 N12 180(100) . .
N10 C19 C24 C23 179(100) . .
C20 C19 C24 C23 -3(3) . .
C22 C23 C24 N12 179(100) . .
C22 C23 C24 C19 2(4) . .
